data_7108025
loop_
_publ_author_name
'Radu Custelcean'
'Peter V. Bonnesen'
'Benjamin D. Roach'
'Nathan C. Duncan'

_publ_section_title
;
 Ion-pair triple helicates and mesocates self-assembled from ditopic
 2,2'-bipyridine-bis(urea) ligands and Ni(II) or Fe(II) sulfate salts
;
_journal_name_full Chem.Commun.
_journal_page_first 7438
_journal_paper_doi 10.1039/c2cc33062h
_journal_volume 48
_journal_year 2012
_chemical_formula_sum 'C183 H209 Fe2 N53 O46 S2'
_chemical_formula_weight 4062.85
_chemical_name_common H2A
_chemical_name_systematic
;
?
;
_space_group_IT_number 2
_symmetry_cell_setting triclinic
_symmetry_space_group_name_Hall '-P 1'
_symmetry_space_group_name_H-M 'P -1'
_atom_sites_solution_hydrogens geom
_atom_sites_solution_primary direct
_atom_sites_solution_secondary difmap
_audit_creation_method SHELXL-97
_cell_angle_alpha 85.896(2)
_cell_angle_beta 88.045(2)
_cell_angle_gamma 63.311(2)
_cell_formula_units_Z 2
_cell_length_a 18.2186(16)
_cell_length_b 19.1483(17)
_cell_length_c 35.531(3)
_cell_measurement_temperature 120(2)
_cell_volume 11046.1(17)
_computing_structure_refinement 'SHELXL-97 (Sheldrick, 1997)'
_computing_structure_solution 'SHELXS-97 (Sheldrick, 1990)'
_diffrn_ambient_temperature 120(2)
_diffrn_measured_fraction_theta_full 0.999
_diffrn_measured_fraction_theta_max 0.999
_diffrn_radiation_monochromator graphite
_diffrn_radiation_source 'fine-focus sealed tube'
_diffrn_radiation_type MoK\a
_diffrn_radiation_wavelength 0.71073
_diffrn_reflns_av_R_equivalents 0.0725
_diffrn_reflns_av_sigmaI/netI 0.1144
_diffrn_reflns_limit_h_max 21
_diffrn_reflns_limit_h_min -21
_diffrn_reflns_limit_k_max 22
_diffrn_reflns_limit_k_min -22
_diffrn_reflns_limit_l_max 42
_diffrn_reflns_limit_l_min -42
_diffrn_reflns_number 103522
_diffrn_reflns_theta_full 25.00
_diffrn_reflns_theta_max 25.00
_diffrn_reflns_theta_min 1.67
_exptl_absorpt_coefficient_mu 0.232
_exptl_absorpt_correction_T_max 0.9551
_exptl_absorpt_correction_T_min 0.9232
_exptl_absorpt_correction_type multi-scan
_exptl_absorpt_process_details SADABS
_exptl_crystal_colour red
_exptl_crystal_density_diffrn 1.222
_exptl_crystal_density_method 'not measured'
_exptl_crystal_description prism
_exptl_crystal_F_000 4260
_exptl_crystal_size_max 0.35
_exptl_crystal_size_mid 0.22
_exptl_crystal_size_min 0.20
_refine_diff_density_max 1.309
_refine_diff_density_min -0.591
_refine_diff_density_rms 0.104
_refine_ls_extinction_method none
_refine_ls_goodness_of_fit_ref 0.970
_refine_ls_hydrogen_treatment constr
_refine_ls_matrix_type full
_refine_ls_number_parameters 2300
_refine_ls_number_reflns 38898
_refine_ls_number_restraints 0
_refine_ls_restrained_S_all 0.970
_refine_ls_R_factor_all 0.1725
_refine_ls_R_factor_gt 0.1014
_refine_ls_shift/su_max 0.001
_refine_ls_shift/su_mean 0.000
_refine_ls_structure_factor_coef Fsqd
_refine_ls_weighting_details 'calc w=1/[\s^2^(Fo^2^)+(0.1831P)^2^+0.0000P] where P=(Fo^2^+2Fc^2^)/3'
_refine_ls_weighting_scheme calc
_refine_ls_wR_factor_gt 0.2794
_refine_ls_wR_factor_ref 0.3139
_reflns_number_gt 17827
_reflns_number_total 38898
_reflns_threshold_expression >2sigma(I)
_cod_data_source_file c2cc33062h.txt
_cod_data_source_block c:\x-ray_~1\474\474sq
_cod_original_cell_volume 11046.2(17)
_cod_original_sg_symbol_H-M P-1
_cod_database_code 7108025

loop_
_symmetry_equiv_pos_as_xyz
'x, y, z'
'-x, -y, -z'

loop_
_atom_site_label
_atom_site_type_symbol
_atom_site_fract_x
_atom_site_fract_y
_atom_site_fract_z
_atom_site_U_iso_or_equiv
_atom_site_adp_type
_atom_site_occupancy
_atom_site_symmetry_multiplicity
_atom_site_calc_flag
_atom_site_refinement_flags
Fe1 Fe 0.91797(5) 0.68991(5) 0.83104(2) 0.0403(2) Uani 1 1 d .
S1 S 0.92407(9) 0.70898(10) 0.62573(4) 0.0456(4) Uani 1 1 d .
O1 O 0.9267(3) 0.7061(2) 0.58472(11) 0.0535(11) Uani 1 1 d .
N1 N 0.8742(3) 0.6244(3) 0.85906(13) 0.0457(12) Uani 1 1 d .
C1 C 0.8067(3) 0.6265(3) 0.84346(17) 0.0441(15) Uani 1 1 d .
Fe2 Fe 0.60647(5) 0.34855(5) 0.68027(2) 0.0417(2) Uani 1 1 d .
S2 S 0.59357(9) 0.32407(9) 0.88802(4) 0.0417(4) Uani 1 1 d .
O2 O 0.9464(2) 0.7684(2) 0.63783(11) 0.0517(11) Uani 1 1 d .
N2 N 0.8271(3) 0.7113(3) 0.79702(13) 0.0443(12) Uani 1 1 d .
C2 C 0.7669(4) 0.5856(4) 0.8600(2) 0.0580(17) Uani 1 1 d .
H2 H 0.7196 0.5877 0.8485 0.070 Uiso 1 1 calc R
O3 O 0.8408(2) 0.7252(3) 0.63954(13) 0.0652(13) Uani 1 1 d .
N3 N 0.8469(3) 0.7847(3) 0.85700(13) 0.0425(12) Uani 1 1 d .
C3 C 0.7961(4) 0.5418(4) 0.8932(2) 0.066(2) Uani 1 1 d .
H3 H 0.7687 0.5140 0.9050 0.079 Uiso 1 1 calc R
O4 O 0.9806(3) 0.6305(3) 0.64265(12) 0.0562(11) Uani 1 1 d .
N4 N 0.9484(3) 0.7640(3) 0.80221(12) 0.0406(11) Uani 1 1 d .
C4 C 0.8676(4) 0.5381(4) 0.90974(19) 0.0609(18) Uani 1 1 d .
H4 H 0.8892 0.5085 0.9328 0.073 Uiso 1 1 calc R
O5 O 0.5901(3) 0.3238(3) 0.92899(11) 0.0586(12) Uani 1 1 d .
N5 N 1.0090(3) 0.6599(3) 0.86553(13) 0.0418(11) Uani 1 1 d .
C5 C 0.9040(4) 0.5794(4) 0.89080(17) 0.0516(16) Uani 1 1 d .
H5 H 0.9533 0.5759 0.9008 0.062 Uiso 1 1 calc R
O6 O 0.5685(2) 0.2687(2) 0.87345(11) 0.0470(10) Uani 1 1 d .
N6 N 0.9975(3) 0.5983(3) 0.80596(12) 0.0398(11) Uani 1 1 d .
C6 C 0.7804(4) 0.6747(4) 0.80819(18) 0.0488(16) Uani 1 1 d .
O7 O 0.6794(2) 0.3034(2) 0.87559(11) 0.0501(10) Uani 1 1 d .
N7 N 0.7865(3) 0.8433(4) 0.69344(14) 0.0608(16) Uani 1 1 d .
H7 H 0.8285 0.8059 0.6825 0.073 Uiso 1 1 calc R
C7 C 0.7119(4) 0.6849(4) 0.7856(2) 0.065(2) Uani 1 1 d .
H7A H 0.6800 0.6581 0.7926 0.078 Uiso 1 1 calc R
O8 O 0.5400(2) 0.4038(2) 0.87190(11) 0.0464(10) Uani 1 1 d .
N8 N 0.8526(3) 0.9208(4) 0.67732(15) 0.0661(17) Uani 1 1 d .
H8 H 0.8860 0.8805 0.6647 0.079 Uiso 1 1 calc R
C8 C 0.6939(4) 0.7344(4) 0.75380(19) 0.0576(18) Uani 1 1 d .
H8A H 0.6474 0.7432 0.7393 0.069 Uiso 1 1 calc R
O9 O 0.8741(3) 0.4787(3) 0.72157(12) 0.0589(12) Uani 1 1 d .
N9 N 0.9676(4) 0.9237(3) 0.62521(15) 0.0635(15) Uani 1 1 d .
H9 H 0.9403 0.9094 0.6101 0.076 Uiso 1 1 calc R
C9 C 0.7402(4) 0.7716(4) 0.74204(19) 0.0579(18) Uani 1 1 d .
O10 O 0.6706(3) 0.6575(3) 0.56653(11) 0.0602(12) Uani 1 1 d .
N10 N 1.0870(3) 0.8255(3) 0.60287(14) 0.0565(14) Uani 1 1 d .
H10 H 1.0538 0.8209 0.5869 0.068 Uiso 1 1 calc R
C10 C 0.8063(3) 0.7587(4) 0.76489(16) 0.0464(15) Uani 1 1 d .
H10A H 0.8389 0.7847 0.7575 0.056 Uiso 1 1 calc R
O11 O 0.6822(5) 0.7834(4) 0.38450(16) 0.111(2) Uani 1 1 d .
N11 N 1.4214(4) 0.6162(4) 0.5872(2) 0.0801(19) Uani 1 1 d .
C11 C 0.7218(4) 0.8270(4) 0.70658(17) 0.065(2) Uani 1 1 d .
H11A H 0.7060 0.8040 0.6861 0.077 Uiso 1 1 calc R
H11B H 0.6738 0.8771 0.7118 0.077 Uiso 1 1 calc R
O12 O 0.7527(5) 0.8455(5) 0.39279(17) 0.121(2) Uani 1 1 d .
N12 N 1.0763(3) 0.7212(3) 0.69772(14) 0.0563(14) Uani 1 1 d .
H12 H 1.0340 0.7292 0.6837 0.068 Uiso 1 1 calc R
C12 C 0.7890(4) 0.9130(4) 0.6964(2) 0.0601(18) Uani 1 1 d .
O13 O 1.2027(3) 0.6335(3) 0.71919(12) 0.0660(13) Uani 1 1 d .
N13 N 1.1359(3) 0.5968(3) 0.67671(13) 0.0531(14) Uani 1 1 d .
H13 H 1.0927 0.6162 0.6618 0.064 Uiso 1 1 calc R
C13 C 0.8703(4) 0.9838(4) 0.6756(2) 0.0582(18) Uani 1 1 d .
O14 O 1.2039(3) 0.4680(3) 0.56146(11) 0.0596(12) Uani 1 1 d .
N14 N 1.1271(3) 0.5241(3) 0.61371(13) 0.0548(14) Uani 1 1 d .
H14 H 1.0798 0.5614 0.6208 0.066 Uiso 1 1 calc R
C14 C 0.8379(4) 1.0430(5) 0.70248(18) 0.072(2) Uani 1 1 d .
H14A H 0.8028 1.0399 0.7222 0.086 Uiso 1 1 calc R
O15 O 0.9354(3) 0.6224(3) 0.38988(13) 0.0763(15) Uani 1 1 d .
N15 N 1.0695(3) 0.5631(3) 0.55495(13) 0.0493(13) Uani 1 1 d .
H15 H 1.0285 0.5981 0.5674 0.059 Uiso 1 1 calc R
C15 C 0.8580(5) 1.1037(5) 0.6993(2) 0.073(2) Uani 1 1 d .
H15A H 0.8349 1.1438 0.7166 0.088 Uiso 1 1 calc R
O16 O 1.0515(3) 0.5230(3) 0.38190(13) 0.0801(16) Uani 1 1 d .
N16 N 1.0017(4) 0.5713(4) 0.40133(15) 0.0553(14) Uani 1 1 d .
C16 C 0.9105(5) 1.1083(5) 0.6720(2) 0.074(2) Uani 1 1 d .
H16 H 0.9239 1.1510 0.6703 0.089 Uiso 1 1 calc R
O17 O 0.7362(3) 0.9628(3) 0.71492(15) 0.0845(16) Uani 1 1 d .
N17 N 0.9578(3) 0.5333(3) 0.70201(13) 0.0448(12) Uani 1 1 d .
H17 H 0.9616 0.5723 0.6888 0.054 Uiso 1 1 calc R
C17 C 0.9432(5) 1.0510(5) 0.6474(2) 0.074(2) Uani 1 1 d .
H17A H 0.9798 1.0542 0.6284 0.088 Uiso 1 1 calc R
O18 O 1.0925(3) 0.8989(3) 0.64997(14) 0.0680(13) Uani 1 1 d .
N18 N 0.8250(3) 0.5869(3) 0.68065(13) 0.0477(12) Uani 1 1 d .
H18 H 0.8411 0.6159 0.6656 0.057 Uiso 1 1 calc R
C18 C 0.9255(4) 0.9895(4) 0.64894(17) 0.0565(18) Uani 1 1 d .
O19 O 1.4707(4) 0.6154(4) 0.6097(2) 0.107(2) Uani 1 1 d .
N19 N 0.7362(3) 0.6709(3) 0.61724(12) 0.0477(13) Uani 1 1 d .
H19 H 0.7756 0.6827 0.6232 0.057 Uiso 1 1 calc R
C19 C 1.0522(4) 0.8849(4) 0.62750(19) 0.0548(17) Uani 1 1 d .
O20 O 1.4418(4) 0.5738(4) 0.56013(18) 0.0991(19) Uani 1 1 d .
N20 N 0.7665(3) 0.7043(3) 0.55797(12) 0.0425(12) Uani 1 1 d .
H20 H 0.8062 0.7087 0.5694 0.051 Uiso 1 1 calc R
C20 C 1.1699(4) 0.7723(4) 0.60105(18) 0.0571(17) Uani 1 1 d .
O21 O 0.3191(2) 0.4192(3) 0.78969(12) 0.0622(13) Uani 1 1 d .
N21 N 0.7238(5) 0.8026(5) 0.4037(2) 0.089(2) Uani 1 1 d .
C21 C 1.1958(5) 0.7251(4) 0.5718(2) 0.072(2) Uani 1 1 d .
H21 H 1.1561 0.7282 0.5543 0.086 Uiso 1 1 calc R
O22 O 0.3143(2) 0.5649(3) 0.95235(11) 0.0569(12) Uani 1 1 d .
N22 N 0.6671(3) 0.2552(3) 0.65148(13) 0.0481(13) Uani 1 1 d .
C22 C 1.2761(4) 0.6733(4) 0.5662(2) 0.0643(19) Uani 1 1 d .
H22 H 1.2925 0.6419 0.5451 0.077 Uiso 1 1 calc R
O23 O 0.4176(3) 0.4039(3) 1.13395(12) 0.0775(15) Uani 1 1 d .
N23 N 0.5648(3) 0.2808(3) 0.70751(12) 0.0398(11) Uani 1 1 d .
C23 C 1.3321(4) 0.6687(4) 0.5924(2) 0.0641(19) Uani 1 1 d .
O24 O 0.5448(3) 0.3276(4) 1.12482(13) 0.0851(17) Uani 1 1 d .
N24 N 0.6601(3) 0.4066(3) 0.65440(13) 0.0465(12) Uani 1 1 d .
C24 C 1.3093(4) 0.7106(4) 0.6235(2) 0.0664(19) Uani 1 1 d .
H24 H 1.3491 0.7039 0.6418 0.080 Uiso 1 1 calc R
O25 O 0.7619(3) 0.0770(3) 0.79215(13) 0.0654(13) Uani 1 1 d .
N25 N 0.7006(3) 0.3160(3) 0.71465(12) 0.0412(11) Uani 1 1 d .
C25 C 1.2271(4) 0.7636(4) 0.6284(2) 0.067(2) Uani 1 1 d .
H25 H 1.2103 0.7934 0.6501 0.081 Uiso 1 1 calc R
O26 O 0.3877(3) 0.1774(3) 0.86268(14) 0.0774(15) Uani 1 1 d .
N26 N 0.5107(3) 0.3914(3) 0.64631(13) 0.0435(12) Uani 1 1 d .
C26 C 0.8496(4) 0.8514(4) 0.84359(17) 0.0478(15) Uani 1 1 d .
O27 O 0.1244(4) 0.4994(4) 0.9879(2) 0.104(2) Uani 1 1 d .
N27 N 0.5349(3) 0.4401(3) 0.70764(12) 0.0382(11) Uani 1 1 d .
C27 C 0.8036(4) 0.9211(4) 0.85860(18) 0.0566(17) Uani 1 1 d .
H27 H 0.8068 0.9669 0.8483 0.068 Uiso 1 1 calc R
O28 O 0.0580(4) 0.4766(4) 0.9443(2) 0.111(2) Uani 1 1 d .
N28 N 0.7238(3) 0.1918(3) 0.81959(13) 0.0449(12) Uani 1 1 d .
H28 H 0.6854 0.2290 0.8322 0.054 Uiso 1 1 calc R
C28 C 0.7521(5) 0.9257(4) 0.8888(2) 0.068(2) Uani 1 1 d .
H28A H 0.7199 0.9742 0.8997 0.082 Uiso 1 1 calc R
O29 O 0.6828(2) 0.5254(3) 0.79374(11) 0.0523(11) Uani 1 1 d .
N29 N 0.6474(3) 0.1249(3) 0.82994(14) 0.0540(14) Uani 1 1 d .
H29 H 0.6175 0.1642 0.8439 0.065 Uiso 1 1 calc R
C29 C 0.7487(4) 0.8595(4) 0.90259(18) 0.0593(18) Uani 1 1 d .
H29A H 0.7140 0.8608 0.9233 0.071 Uiso 1 1 calc R
O30 O 0.8800(4) 0.3075(4) 0.95318(15) 0.098(2) Uani 1 1 d .
N30 N 0.5225(4) 0.1316(3) 0.87844(15) 0.0630(15) Uani 1 1 d .
H30 H 0.5568 0.1375 0.8933 0.076 Uiso 1 1 calc R
C30 C 0.7964(4) 0.7900(4) 0.88611(17) 0.0548(17) Uani 1 1 d .
H30A H 0.7933 0.7439 0.8959 0.066 Uiso 1 1 calc R
O31 O 0.8282(5) 0.1280(4) 1.11948(15) 0.104(2) Uani 1 1 d .
N31 N 0.4246(3) 0.2310(3) 0.90991(15) 0.0583(14) Uani 1 1 d .
H31 H 0.4671 0.2275 0.9225 0.070 Uiso 1 1 calc R
C31 C 0.9065(4) 0.8394(4) 0.81102(17) 0.0461(15) Uani 1 1 d .
O32 O 0.7229(5) 0.1160(6) 1.10405(19) 0.153(4) Uani 1 1 d .
N32 N 0.1199(5) 0.4641(4) 0.9612(2) 0.084(2) Uani 1 1 d .
C32 C 0.9152(4) 0.9000(4) 0.79025(18) 0.0555(17) Uani 1 1 d .
H32 H 0.8841 0.9527 0.7967 0.067 Uiso 1 1 calc R
N33 N 0.5937(3) 0.4772(3) 0.81339(12) 0.0451(12) Uani 1 1 d .
H33 H 0.5882 0.4374 0.8247 0.054 Uiso 1 1 calc R
C33 C 0.9687(4) 0.8829(4) 0.76062(18) 0.0558(17) Uani 1 1 d .
H33A H 0.9752 0.9236 0.7462 0.067 Uiso 1 1 calc R
N34 N 0.7261(3) 0.4150(3) 0.83391(13) 0.0472(12) Uani 1 1 d .
H34 H 0.7100 0.3819 0.8454 0.057 Uiso 1 1 calc R
C34 C 1.0140(4) 0.8049(4) 0.75168(16) 0.0474(16) Uani 1 1 d .
N35 N 0.8015(3) 0.3377(3) 0.90132(13) 0.0553(14) Uani 1 1 d .
H35 H 0.7539 0.3423 0.8938 0.066 Uiso 1 1 calc R
C35 C 1.0034(3) 0.7470(4) 0.77275(15) 0.0460(15) Uani 1 1 d .
H35A H 1.0348 0.6940 0.7668 0.055 Uiso 1 1 calc R
N36 N 0.7643(3) 0.2893(3) 0.95487(13) 0.0548(14) Uani 1 1 d .
H36 H 0.7191 0.3009 0.9423 0.066 Uiso 1 1 calc R
C36 C 1.0739(4) 0.7852(4) 0.71831(17) 0.0528(16) Uani 1 1 d .
H36A H 1.0577 0.8323 0.7008 0.063 Uiso 1 1 calc R
H36B H 1.1297 0.7709 0.7277 0.063 Uiso 1 1 calc R
N37 N 0.7739(5) 0.1389(4) 1.09655(19) 0.087(2) Uani 1 1 d .
C37 C 1.1431(4) 0.6482(5) 0.69956(17) 0.0585(19) Uani 1 1 d .
N38 N 0.4408(3) 0.3261(3) 0.81259(12) 0.0465(12) Uani 1 1 d .
H38 H 0.4837 0.3156 0.8268 0.056 Uiso 1 1 calc R
C38 C 1.1884(4) 0.5184(4) 0.67438(16) 0.0504(16) Uani 1 1 d .
N39 N 0.3848(3) 0.4473(3) 0.83548(13) 0.0478(13) Uani 1 1 d .
H39 H 0.4268 0.4255 0.8510 0.057 Uiso 1 1 calc R
C39 C 1.2439(4) 0.4750(4) 0.70335(17) 0.0527(17) Uani 1 1 d .
H39A H 1.2470 0.4995 0.7252 0.063 Uiso 1 1 calc R
N40 N 0.3946(3) 0.5175(3) 0.89997(13) 0.0493(13) Uani 1 1 d .
H40 H 0.4443 0.4852 0.8926 0.059 Uiso 1 1 calc R
C40 C 1.2933(5) 0.3976(5) 0.69987(18) 0.064(2) Uani 1 1 d .
H40A H 1.3310 0.3687 0.7195 0.077 Uiso 1 1 calc R
N41 N 0.4449(3) 0.4630(3) 0.95849(13) 0.0466(12) Uani 1 1 d .
H41 H 0.4885 0.4338 0.9454 0.056 Uiso 1 1 calc R
C41 C 1.2906(4) 0.3580(4) 0.66780(19) 0.0631(19) Uani 1 1 d .
H41A H 1.3258 0.3039 0.6657 0.076 Uiso 1 1 calc R
N42 N 0.4789(4) 0.3761(4) 1.11337(15) 0.0601(15) Uani 1 1 d .
C42 C 1.2349(4) 0.4016(4) 0.63994(18) 0.0611(18) Uani 1 1 d .
H42 H 1.2311 0.3765 0.6185 0.073 Uiso 1 1 calc R
C43 C 1.1850(4) 0.4798(4) 0.64212(15) 0.0488(16) Uani 1 1 d .
C44 C 1.1398(4) 0.5130(4) 0.57608(17) 0.0489(15) Uani 1 1 d .
C45 C 1.0581(3) 0.5631(3) 0.51666(15) 0.0401(14) Uani 1 1 d .
C46 C 1.1085(4) 0.5039(4) 0.49423(18) 0.0579(18) Uani 1 1 d .
H46 H 1.1561 0.4611 0.5047 0.069 Uiso 1 1 calc R
C47 C 1.0898(4) 0.5069(4) 0.45639(17) 0.0561(17) Uani 1 1 d .
H47 H 1.1248 0.4667 0.4408 0.067 Uiso 1 1 calc R
C48 C 1.0199(4) 0.5685(4) 0.44179(16) 0.0437(14) Uani 1 1 d .
C49 C 0.9686(4) 0.6281(4) 0.46336(18) 0.0575(18) Uani 1 1 d .
H49 H 0.9207 0.6703 0.4527 0.069 Uiso 1 1 calc R
C50 C 0.9878(4) 0.6257(4) 0.50061(17) 0.0537(17) Uani 1 1 d .
H50 H 0.9530 0.6670 0.5158 0.064 Uiso 1 1 calc R
C51 C 1.0773(4) 0.5932(4) 0.85828(15) 0.0445(15) Uani 1 1 d .
C52 C 1.1462(4) 0.5616(4) 0.88181(18) 0.0543(17) Uani 1 1 d .
H52 H 1.1929 0.5146 0.8761 0.065 Uiso 1 1 calc R
C53 C 1.1451(4) 0.5999(5) 0.91327(18) 0.063(2) Uani 1 1 d .
H53 H 1.1910 0.5794 0.9298 0.076 Uiso 1 1 calc R
C54 C 1.0768(5) 0.6682(5) 0.92053(18) 0.0615(19) Uani 1 1 d .
H54 H 1.0751 0.6951 0.9422 0.074 Uiso 1 1 calc R
C55 C 1.0105(4) 0.6977(4) 0.89625(17) 0.0518(16) Uani 1 1 d .
H55 H 0.9646 0.7459 0.9012 0.062 Uiso 1 1 calc R
C56 C 1.0711(3) 0.5570(4) 0.82378(16) 0.0449(15) Uani 1 1 d .
C57 C 1.1321(4) 0.4910(4) 0.81011(16) 0.0477(15) Uani 1 1 d .
H57 H 1.1829 0.4637 0.8231 0.057 Uiso 1 1 calc R
C58 C 1.1192(3) 0.4643(4) 0.77721(17) 0.0503(16) Uani 1 1 d .
H58 H 1.1614 0.4182 0.7676 0.060 Uiso 1 1 calc R
C59 C 1.0461(3) 0.5035(4) 0.75795(16) 0.0460(15) Uani 1 1 d .
C60 C 0.9859(3) 0.5706(3) 0.77407(16) 0.0443(14) Uani 1 1 d .
H60 H 0.9342 0.5978 0.7618 0.053 Uiso 1 1 calc R
C61 C 1.0287(4) 0.4754(4) 0.72248(15) 0.0476(15) Uani 1 1 d .
H61A H 1.0774 0.4595 0.7058 0.057 Uiso 1 1 calc R
H61B H 1.0201 0.4285 0.7291 0.057 Uiso 1 1 calc R
C62 C 0.8852(4) 0.5291(4) 0.70263(16) 0.0468(15) Uani 1 1 d .
C63 C 0.7430(4) 0.6057(4) 0.67900(16) 0.0461(15) Uani 1 1 d .
C64 C 0.7035(4) 0.5834(4) 0.70857(17) 0.0553(17) Uani 1 1 d .
H64 H 0.7340 0.5533 0.7301 0.066 Uiso 1 1 calc R
C65 C 0.6196(5) 0.6055(5) 0.7065(2) 0.068(2) Uani 1 1 d .
H65 H 0.5933 0.5905 0.7268 0.082 Uiso 1 1 calc R
C66 C 0.5743(5) 0.6487(5) 0.6756(2) 0.074(2) Uani 1 1 d .
H66 H 0.5171 0.6638 0.6748 0.088 Uiso 1 1 calc R
C67 C 0.6125(4) 0.6702(4) 0.6455(2) 0.0657(19) Uani 1 1 d .
H67 H 0.5815 0.6992 0.6239 0.079 Uiso 1 1 calc R
C68 C 0.6965(4) 0.6489(4) 0.64720(17) 0.0490(15) Uani 1 1 d .
C69 C 0.7190(4) 0.6757(4) 0.57989(17) 0.0470(15) Uani 1 1 d .
C70 C 0.7555(3) 0.7266(3) 0.51895(15) 0.0401(14) Uani 1 1 d .
C71 C 0.7188(4) 0.6971(4) 0.49521(17) 0.0523(16) Uani 1 1 d .
H71 H 0.6994 0.6609 0.5048 0.063 Uiso 1 1 calc R
C72 C 0.7110(4) 0.7213(4) 0.45740(19) 0.0592(18) Uani 1 1 d .
H72 H 0.6867 0.7013 0.4406 0.071 Uiso 1 1 calc R
C73 C 0.7382(4) 0.7738(4) 0.44441(17) 0.0597(18) Uani 1 1 d .
C74 C 0.7744(4) 0.8042(4) 0.46700(19) 0.0628(19) Uani 1 1 d .
H74 H 0.7923 0.8413 0.4572 0.075 Uiso 1 1 calc R
C75 C 0.7840(4) 0.7784(4) 0.50526(17) 0.0510(16) Uani 1 1 d .
H75 H 0.8104 0.7970 0.5217 0.061 Uiso 1 1 calc R
C76 C 0.7335(3) 0.3940(3) 0.66935(15) 0.0419(14) Uani 1 1 d .
C77 C 0.7818(4) 0.4275(4) 0.65294(17) 0.0489(15) Uani 1 1 d .
H77 H 0.8330 0.4170 0.6637 0.059 Uiso 1 1 calc R
C78 C 0.7534(4) 0.4764(4) 0.62060(17) 0.0532(16) Uani 1 1 d .
H78 H 0.7859 0.4986 0.6082 0.064 Uiso 1 1 calc R
C79 C 0.6790(4) 0.4923(4) 0.60692(17) 0.0574(18) Uani 1 1 d .
H79 H 0.6579 0.5279 0.5855 0.069 Uiso 1 1 calc R
C80 C 0.6335(4) 0.4576(4) 0.62358(17) 0.0533(17) Uani 1 1 d .
H80 H 0.5815 0.4698 0.6132 0.064 Uiso 1 1 calc R
C81 C 0.7547(3) 0.3444(3) 0.70510(16) 0.0418(14) Uani 1 1 d .
C82 C 0.8206(4) 0.3296(4) 0.72723(16) 0.0469(15) Uani 1 1 d .
H82 H 0.8569 0.3515 0.7199 0.056 Uiso 1 1 calc R
C83 C 0.8343(4) 0.2839(4) 0.75950(16) 0.0481(15) Uani 1 1 d .
H83 H 0.8806 0.2729 0.7747 0.058 Uiso 1 1 calc R
C84 C 0.7800(3) 0.2528(3) 0.77037(15) 0.0413(14) Uani 1 1 d .
C85 C 0.7153(3) 0.2702(3) 0.74762(16) 0.0452(15) Uani 1 1 d .
H85 H 0.6780 0.2495 0.7549 0.054 Uiso 1 1 calc R
C86 C 0.7953(4) 0.1997(4) 0.80636(16) 0.0512(16) Uani 1 1 d .
H86A H 0.8398 0.1472 0.8016 0.061 Uiso 1 1 calc R
H86B H 0.8142 0.2212 0.8264 0.061 Uiso 1 1 calc R
C87 C 0.7154(4) 0.1280(4) 0.81279(16) 0.0525(17) Uani 1 1 d .
C88 C 0.6195(4) 0.0677(4) 0.82818(18) 0.0603(18) Uani 1 1 d .
C89 C 0.6497(5) 0.0101(5) 0.8021(2) 0.070(2) Uani 1 1 d .
H89 H 0.6921 0.0082 0.7851 0.084 Uiso 1 1 calc R
C90 C 0.6201(6) -0.0432(5) 0.8003(2) 0.089(3) Uani 1 1 d .
H90 H 0.6442 -0.0843 0.7836 0.107 Uiso 1 1 calc R
C91 C 0.5530(7) -0.0368(6) 0.8235(3) 0.115(4) Uani 1 1 d .
H91 H 0.5292 -0.0715 0.8213 0.138 Uiso 1 1 calc R
C92 C 0.5233(6) 0.0182(6) 0.8487(2) 0.099(3) Uani 1 1 d .
H92 H 0.4798 0.0207 0.8649 0.119 Uiso 1 1 calc R
C93 C 0.5550(5) 0.0728(4) 0.85163(19) 0.068(2) Uani 1 1 d .
C94 C 0.4402(5) 0.1790(4) 0.88187(19) 0.0590(18) Uani 1 1 d .
C95 C 0.3459(5) 0.2895(4) 0.91996(18) 0.0569(18) Uani 1 1 d .
C96 C 0.3446(5) 0.3363(4) 0.9490(2) 0.070(2) Uani 1 1 d .
H96 H 0.3948 0.3294 0.9595 0.084 Uiso 1 1 calc R
C97 C 0.2725(5) 0.3912(4) 0.9621(2) 0.075(2) Uani 1 1 d .
H97 H 0.2730 0.4202 0.9826 0.090 Uiso 1 1 calc R
C98 C 0.1994(5) 0.4055(5) 0.9467(3) 0.078(2) Uani 1 1 d .
C99 C 0.1971(5) 0.3616(5) 0.9176(3) 0.085(2) Uani 1 1 d .
H99 H 0.1462 0.3702 0.9071 0.102 Uiso 1 1 calc R
C100 C 0.2717(5) 0.3042(5) 0.9042(2) 0.083(2) Uani 1 1 d .
H100 H 0.2711 0.2748 0.8838 0.099 Uiso 1 1 calc R
C101 C 0.6521(4) 0.1940(4) 0.66223(16) 0.0469(15) Uani 1 1 d .
C102 C 0.6835(4) 0.1260(4) 0.64360(19) 0.0614(18) Uani 1 1 d .
H102 H 0.6717 0.0837 0.6516 0.074 Uiso 1 1 calc R
C103 C 0.7344(4) 0.1219(5) 0.6117(2) 0.075(2) Uani 1 1 d .
H103 H 0.7582 0.0760 0.5980 0.089 Uiso 1 1 calc R
C104 C 0.7489(4) 0.1844(5) 0.6008(2) 0.0633(19) Uani 1 1 d .
H104 H 0.7813 0.1834 0.5791 0.076 Uiso 1 1 calc R
C105 C 0.7162(4) 0.2478(4) 0.62160(17) 0.0539(17) Uani 1 1 d .
H105 H 0.7289 0.2899 0.6145 0.065 Uiso 1 1 calc R
C106 C 0.5976(4) 0.2064(4) 0.69539(16) 0.0460(15) Uani 1 1 d .
C107 C 0.5812(5) 0.1489(4) 0.71403(19) 0.069(2) Uani 1 1 d .
H107 H 0.6046 0.0974 0.7055 0.083 Uiso 1 1 calc R
C108 C 0.5294(4) 0.1679(4) 0.74572(18) 0.0625(19) Uani 1 1 d .
H108 H 0.5174 0.1294 0.7590 0.075 Uiso 1 1 calc R
C109 C 0.4960(4) 0.2435(4) 0.75729(16) 0.0489(15) Uani 1 1 d .
C110 C 0.5153(3) 0.2970(3) 0.73731(15) 0.0401(14) Uani 1 1 d .
H110 H 0.4919 0.3490 0.7453 0.048 Uiso 1 1 calc R
C111 C 0.4390(4) 0.2653(4) 0.79157(16) 0.0526(16) Uani 1 1 d .
H11C H 0.3821 0.2824 0.7830 0.063 Uiso 1 1 calc R
H11D H 0.4542 0.2178 0.8087 0.063 Uiso 1 1 calc R
C112 C 0.3767(3) 0.4002(4) 0.81090(16) 0.0441(15) Uani 1 1 d .
C113 C 0.3327(3) 0.5277(4) 0.83862(17) 0.0480(15) Uani 1 1 d .
C114 C 0.2770(3) 0.5751(4) 0.81018(16) 0.0484(16) Uani 1 1 d .
H114 H 0.2740 0.5531 0.7875 0.058 Uiso 1 1 calc R
C115 C 0.2270(4) 0.6531(4) 0.81506(19) 0.0586(18) Uani 1 1 d .
H115 H 0.1887 0.6837 0.7959 0.070 Uiso 1 1 calc R
C116 C 0.2310(4) 0.6880(4) 0.8471(2) 0.0615(18) Uani 1 1 d .
H116 H 0.1956 0.7417 0.8504 0.074 Uiso 1 1 calc R
C117 C 0.2888(4) 0.6419(4) 0.87462(19) 0.0566(17) Uani 1 1 d .
H117 H 0.2944 0.6659 0.8961 0.068 Uiso 1 1 calc R
C118 C 0.3371(3) 0.5642(4) 0.87159(16) 0.0454(15) Uani 1 1 d .
C119 C 0.3784(4) 0.5191(4) 0.93840(17) 0.0470(15) Uani 1 1 d .
C120 C 0.4493(3) 0.4486(4) 0.99718(16) 0.0454(15) Uani 1 1 d .
C121 C 0.5216(4) 0.3838(4) 1.01099(17) 0.0527(17) Uani 1 1 d .
H121 H 0.5638 0.3555 0.9937 0.063 Uiso 1 1 calc R
C122 C 0.5324(4) 0.3607(4) 1.04893(17) 0.0544(17) Uani 1 1 d .
H122 H 0.5815 0.3173 1.0578 0.065 Uiso 1 1 calc R
C123 C 0.4698(4) 0.4022(4) 1.07391(16) 0.0519(17) Uani 1 1 d .
C124 C 0.3988(4) 0.4672(4) 1.06122(17) 0.0541(17) Uani 1 1 d .
H124 H 0.3578 0.4965 1.0787 0.065 Uiso 1 1 calc R
C125 C 0.3881(4) 0.4892(4) 1.02321(18) 0.0562(18) Uani 1 1 d .
H125 H 0.3387 0.5323 1.0146 0.067 Uiso 1 1 calc R
C126 C 0.4461(3) 0.4563(3) 0.65730(15) 0.0419(14) Uani 1 1 d .
C127 C 0.3732(3) 0.4931(4) 0.63663(16) 0.0435(14) Uani 1 1 d .
H127 H 0.3288 0.5390 0.6452 0.052 Uiso 1 1 calc R
C128 C 0.3658(4) 0.4632(4) 0.60434(17) 0.0550(17) Uani 1 1 d .
H128 H 0.3164 0.4879 0.5901 0.066 Uiso 1 1 calc R
C129 C 0.4308(4) 0.3966(4) 0.59232(17) 0.0541(17) Uani 1 1 d .
H129 H 0.4270 0.3749 0.5697 0.065 Uiso 1 1 calc R
C130 C 0.5035(4) 0.3608(4) 0.61421(16) 0.0524(16) Uani 1 1 d .
H130 H 0.5482 0.3144 0.6062 0.063 Uiso 1 1 calc R
C131 C 0.4592(3) 0.4838(3) 0.69290(15) 0.0374(13) Uani 1 1 d .
C132 C 0.4007(3) 0.5490(4) 0.71028(16) 0.0444(14) Uani 1 1 d .
H132 H 0.3483 0.5799 0.6991 0.053 Uiso 1 1 calc R
C133 C 0.4206(3) 0.5676(3) 0.74411(17) 0.0461(15) Uani 1 1 d .
H133 H 0.3811 0.6110 0.7567 0.055 Uiso 1 1 calc R
C134 C 0.4974(3) 0.5235(3) 0.75968(15) 0.0387(13) Uani 1 1 d .
C135 C 0.5528(3) 0.4604(3) 0.74029(15) 0.0416(14) Uani 1 1 d .
H135 H 0.6061 0.4300 0.7506 0.050 Uiso 1 1 calc R
C136 C 0.5227(3) 0.5412(3) 0.79645(16) 0.0427(14) Uani 1 1 d .
H13A H 0.5342 0.5870 0.7919 0.051 Uiso 1 1 calc R
H13B H 0.4762 0.5557 0.8144 0.051 Uiso 1 1 calc R
C137 C 0.6686(4) 0.4757(4) 0.81264(16) 0.0447(15) Uani 1 1 d .
C138 C 0.8077(4) 0.3992(4) 0.83963(16) 0.0462(15) Uani 1 1 d .
C139 C 0.8512(4) 0.4216(4) 0.8123(2) 0.0601(18) Uani 1 1 d .
H139 H 0.8251 0.4471 0.7891 0.072 Uiso 1 1 calc R
C140 C 0.9312(4) 0.4075(5) 0.8182(2) 0.070(2) Uani 1 1 d .
H140 H 0.9599 0.4237 0.7995 0.085 Uiso 1 1 calc R
C141 C 0.9698(5) 0.3684(5) 0.8527(2) 0.081(2) Uani 1 1 d .
H141 H 1.0247 0.3587 0.8574 0.097 Uiso 1 1 calc R
C142 C 0.9280(4) 0.3446(5) 0.8794(2) 0.071(2) Uani 1 1 d .
H142 H 0.9550 0.3171 0.9021 0.085 Uiso 1 1 calc R
C143 C 0.8480(4) 0.3600(4) 0.87369(17) 0.0518(16) Uani 1 1 d .
C144 C 0.8220(4) 0.3110(4) 0.93685(19) 0.0596(18) Uani 1 1 d .
C145 C 0.7717(4) 0.2512(4) 0.99074(17) 0.0518(16) Uani 1 1 d .
C146 C 0.8266(5) 0.2449(5) 1.01765(19) 0.074(2) Uani 1 1 d .
H146 H 0.8645 0.2659 1.0124 0.088 Uiso 1 1 calc R
C147 C 0.8268(5) 0.2075(4) 1.05283(19) 0.073(2) Uani 1 1 d .
H147 H 0.8637 0.2046 1.0718 0.088 Uiso 1 1 calc R
C148 C 0.7746(5) 0.1753(4) 1.06022(18) 0.0634(19) Uani 1 1 d .
C149 C 0.7203(5) 0.1802(5) 1.0335(2) 0.072(2) Uani 1 1 d .
H149 H 0.6836 0.1578 1.0385 0.087 Uiso 1 1 calc R
C150 C 0.7198(4) 0.2181(4) 0.99895(17) 0.0576(17) Uani 1 1 d .
H150 H 0.6822 0.2214 0.9802 0.069 Uiso 1 1 calc R
O1S O 0.9870(4) 0.8075(4) 0.55080(16) 0.0966(18) Uani 1 1 d .
N1S N 1.4191(5) 0.7717(4) 0.5280(2) 0.093(2) Uiso 1 1 d .
C1S C 1.4884(6) 0.7149(6) 0.5151(3) 0.102(3) Uiso 1 1 d .
H1S H 1.5355 0.6924 0.5309 0.122 Uiso 1 1 calc R
O2S O 0.6544(4) 0.1060(4) 0.92959(15) 0.0951(18) Uani 1 1 d .
N2S N 1.3252(4) 0.5723(3) 0.48120(16) 0.0631(15) Uiso 1 1 d .
C2S C 1.3419(7) 0.8098(7) 0.5091(3) 0.137(4) Uiso 1 1 d .
H2S1 H 1.3021 0.8497 0.5249 0.206 Uiso 1 1 calc R
H2S2 H 1.3223 0.7711 0.5045 0.206 Uiso 1 1 calc R
H2S3 H 1.3483 0.8347 0.4850 0.206 Uiso 1 1 calc R
O3S O 0.5382(4) 0.2149(4) 0.9672(2) 0.119(2) Uani 1 1 d .
N3S N 1.3329(7) 0.0819(6) 0.4204(3) 0.145(3) Uiso 1 1 d .
C3S C 1.4199(7) 0.8036(7) 0.5642(3) 0.129(4) Uiso 1 1 d .
H3S1 H 1.3649 0.8447 0.5696 0.194 Uiso 1 1 calc R
H3S2 H 1.4591 0.8257 0.5630 0.194 Uiso 1 1 calc R
H3S3 H 1.4362 0.7616 0.5843 0.194 Uiso 1 1 calc R
O4S O 1.2228(4) 0.6861(5) 0.4643(2) 0.126(2) Uiso 1 1 d .
N4S N 1.1201(4) -0.0416(4) 0.50264(18) 0.0742(17) Uiso 1 1 d .
C4S C 1.2455(7) 0.6138(7) 0.4782(3) 0.121(4) Uiso 1 1 d .
H4S H 1.2076 0.5938 0.4855 0.146 Uiso 1 1 calc R
O5S O 1.4934(5) 0.6903(5) 0.4830(2) 0.136(3) Uiso 1 1 d .
N5S N 0.9895(4) 0.2175(4) 0.58105(19) 0.0798(18) Uiso 1 1 d .
C5S C 1.3845(6) 0.6003(6) 0.4696(3) 0.120(3) Uiso 1 1 d .
H5S1 H 1.4400 0.5594 0.4757 0.181 Uiso 1 1 calc R
H5S2 H 1.3737 0.6470 0.4830 0.181 Uiso 1 1 calc R
H5S3 H 1.3802 0.6134 0.4424 0.181 Uiso 1 1 calc R
O6S O 1.3075(6) 0.0150(6) 0.4740(3) 0.176(4) Uiso 1 1 d .
N6S N 0.4871(6) 0.1044(6) 0.5569(3) 0.129(3) Uiso 1 1 d .
C6S C 1.3646(7) 0.4915(6) 0.4958(3) 0.123(4) Uiso 1 1 d .
H6S1 H 1.4242 0.4731 0.4964 0.185 Uiso 1 1 calc R
H6S2 H 1.3518 0.4593 0.4795 0.185 Uiso 1 1 calc R
H6S3 H 1.3446 0.4874 0.5214 0.185 Uiso 1 1 calc R
O7S O 1.1291(4) -0.0032(4) 0.4421(2) 0.115(2) Uiso 1 1 d .
N7S N 0.3883(6) 0.0554(5) 0.9823(3) 0.123(3) Uiso 1 1 d .
C7S C 1.3438(8) 0.0516(7) 0.4580(4) 0.141(4) Uiso 1 1 d .
H7S H 1.3818 0.0594 0.4727 0.170 Uiso 1 1 calc R
O8S O 1.0488(3) 0.1673(3) 0.52526(15) 0.0824(15) Uiso 1 1 d .
N8S N 0.9116(6) -0.0660(6) 0.9902(3) 0.141(3) Uiso 1 1 d .
C8S C 1.2610(8) 0.0784(8) 0.4029(4) 0.153(5) Uiso 1 1 d .
H8S1 H 1.2545 0.1004 0.3767 0.229 Uiso 1 1 calc R
H8S2 H 1.2110 0.1088 0.4172 0.229 Uiso 1 1 calc R
H8S3 H 1.2704 0.0238 0.4033 0.229 Uiso 1 1 calc R
O9S O 0.4288(7) 0.0264(7) 0.5584(3) 0.199(4) Uiso 1 1 d .
N9S N 0.9231(5) 0.0833(5) 0.8861(2) 0.111(3) Uiso 1 1 d .
C9S C 1.3846(8) 0.1166(8) 0.4028(4) 0.167(5) Uiso 1 1 d .
H9S1 H 1.3675 0.1345 0.3766 0.250 Uiso 1 1 calc R
H9S2 H 1.4423 0.0772 0.4034 0.250 Uiso 1 1 calc R
H9S3 H 1.3785 0.1612 0.4168 0.250 Uiso 1 1 calc R
O10S O 0.9595(4) -0.1616(4) 0.95056(19) 0.114(2) Uiso 1 1 d .
N10S N 0.8821(4) 0.7118(4) 1.00248(19) 0.0824(19) Uiso 1 1 d .
C10S C 1.1365(5) 0.0027(5) 0.4780(2) 0.078(2) Uiso 1 1 d .
H10S H 1.1538 0.0392 0.4860 0.094 Uiso 1 1 calc R
O11S O 0.8093(4) 0.0726(4) 0.90220(19) 0.114(2) Uiso 1 1 d .
N11S N 0.5533(5) 0.7814(4) 0.9149(2) 0.092(2) Uiso 1 1 d .
C11S C 1.1260(6) -0.0327(6) 0.5424(3) 0.110(3) Uiso 1 1 d .
H11E H 1.1120 -0.0701 0.5573 0.165 Uiso 1 1 calc R
H11F H 1.0878 0.0208 0.5484 0.165 Uiso 1 1 calc R
H11G H 1.1822 -0.0428 0.5482 0.165 Uiso 1 1 calc R
O12S O 0.3520(6) 0.0157(6) 1.0331(3) 0.180(4) Uiso 1 1 d .
C12S C 1.0982(6) -0.1026(5) 0.4935(3) 0.103(3) Uiso 1 1 d .
H12A H 1.0889 -0.1280 0.5168 0.155 Uiso 1 1 calc R
H12B H 1.1429 -0.1415 0.4791 0.155 Uiso 1 1 calc R
H12C H 1.0479 -0.0794 0.4783 0.155 Uiso 1 1 calc R
O13S O 0.7992(5) 0.6980(4) 0.9633(2) 0.132(2) Uiso 1 1 d .
C13S C 0.9894(5) 0.2113(4) 0.5436(2) 0.0645(19) Uiso 1 1 d .
H13S H 0.9399 0.2432 0.5303 0.077 Uiso 1 1 calc R
O14S O 0.4569(6) 0.8302(6) 0.9566(3) 0.173(3) Uiso 1 1 d .
C14S C 1.0655(5) 0.1711(5) 0.6021(3) 0.096(3) Uiso 1 1 d .
H14B H 1.0557 0.1808 0.6290 0.143 Uiso 1 1 calc R
H14C H 1.1080 0.1861 0.5927 0.143 Uiso 1 1 calc R
H14D H 1.0839 0.1153 0.5988 0.143 Uiso 1 1 calc R
C15S C 0.9226(4) 0.2770(4) 0.5993(2) 0.073(2) Uiso 1 1 d .
H15B H 0.9333 0.2716 0.6264 0.109 Uiso 1 1 calc R
H15C H 0.8723 0.2720 0.5950 0.109 Uiso 1 1 calc R
H15D H 0.9158 0.3284 0.5890 0.109 Uiso 1 1 calc R
C16S C 0.4558(9) 0.0646(9) 0.5794(5) 0.165(5) Uiso 1 1 d .
H16S H 0.4535 0.0640 0.6062 0.198 Uiso 1 1 calc R
C17S C 0.5269(7) 0.1429(7) 0.5758(3) 0.144(4) Uiso 1 1 d .
H17B H 0.5481 0.1692 0.5570 0.215 Uiso 1 1 calc R
H17C H 0.5724 0.1039 0.5912 0.215 Uiso 1 1 calc R
H17D H 0.4870 0.1817 0.5921 0.215 Uiso 1 1 calc R
C18S C 0.4859(8) 0.1166(8) 0.5159(4) 0.159(5) Uiso 1 1 d .
H18A H 0.5140 0.1487 0.5084 0.238 Uiso 1 1 calc R
H18B H 0.4289 0.1434 0.5071 0.238 Uiso 1 1 calc R
H18C H 0.5141 0.0658 0.5046 0.238 Uiso 1 1 calc R
C19S C 0.3550(8) 0.0131(8) 0.9988(4) 0.140(4) Uiso 1 1 d .
H19S H 0.3353 -0.0164 0.9856 0.168 Uiso 1 1 calc R
C20S C 0.4130(8) 0.1099(8) 0.9982(4) 0.154(5) Uiso 1 1 d .
H20A H 0.4381 0.1306 0.9784 0.231 Uiso 1 1 calc R
H20B H 0.4529 0.0824 1.0185 0.231 Uiso 1 1 calc R
H20C H 0.3646 0.1532 1.0084 0.231 Uiso 1 1 calc R
C21S C 0.3971(10) 0.0535(10) 0.9417(5) 0.215(7) Uiso 1 1 d .
H21A H 0.4257 0.0843 0.9326 0.323 Uiso 1 1 calc R
H21B H 0.3426 0.0758 0.9300 0.323 Uiso 1 1 calc R
H21C H 0.4289 -0.0008 0.9349 0.323 Uiso 1 1 calc R
C22S C 0.9113(7) -0.0954(7) 0.9562(3) 0.124(4) Uiso 1 1 d .
H22S H 0.8732 -0.0636 0.9372 0.149 Uiso 1 1 calc R
C23S C 0.8473(8) 0.0149(8) 0.9966(4) 0.160(5) Uiso 1 1 d .
H23A H 0.8551 0.0294 1.0215 0.240 Uiso 1 1 calc R
H23B H 0.7928 0.0168 0.9953 0.240 Uiso 1 1 calc R
H23C H 0.8519 0.0518 0.9772 0.240 Uiso 1 1 calc R
C24S C 0.9777(11) -0.1037(10) 1.0200(5) 0.217(7) Uiso 1 1 d .
H24A H 0.9639 -0.0700 1.0413 0.326 Uiso 1 1 calc R
H24B H 1.0306 -0.1106 1.0092 0.326 Uiso 1 1 calc R
H24C H 0.9814 -0.1548 1.0289 0.326 Uiso 1 1 calc R
C25S C 0.8471(6) 0.1098(6) 0.8983(3) 0.096(3) Uiso 1 1 d .
H25S H 0.8200 0.1630 0.9045 0.115 Uiso 1 1 calc R
C26S C 0.9660(10) -0.0040(10) 0.8773(5) 0.208(7) Uiso 1 1 d .
H26A H 1.0218 -0.0177 0.8680 0.312 Uiso 1 1 calc R
H26B H 0.9348 -0.0132 0.8579 0.312 Uiso 1 1 calc R
H26C H 0.9686 -0.0365 0.9003 0.312 Uiso 1 1 calc R
C27S C 0.9666(7) 0.1368(7) 0.8772(3) 0.131(4) Uiso 1 1 d .
H27A H 1.0225 0.1052 0.8680 0.197 Uiso 1 1 calc R
H27B H 0.9691 0.1611 0.9001 0.197 Uiso 1 1 calc R
H27C H 0.9356 0.1778 0.8578 0.197 Uiso 1 1 calc R
C28S C 0.4798(8) 0.8334(8) 0.9205(4) 0.149(5) Uiso 1 1 d .
H28S H 0.4457 0.8698 0.9014 0.179 Uiso 1 1 calc R
C29S C 0.6166(7) 0.7287(7) 0.9420(3) 0.137(4) Uiso 1 1 d .
H29B H 0.6664 0.6956 0.9283 0.205 Uiso 1 1 calc R
H29C H 0.5963 0.6957 0.9567 0.205 Uiso 1 1 calc R
H29D H 0.6293 0.7598 0.9590 0.205 Uiso 1 1 calc R
C30S C 0.5878(7) 0.7774(7) 0.8763(3) 0.129(4) Uiso 1 1 d .
H30B H 0.6440 0.7350 0.8760 0.193 Uiso 1 1 calc R
H30C H 0.5884 0.8273 0.8685 0.193 Uiso 1 1 calc R
H30D H 0.5537 0.7672 0.8588 0.193 Uiso 1 1 calc R
C31S C 0.8706(6) 0.6729(6) 0.9772(3) 0.093(3) Uiso 1 1 d .
H31S H 0.9146 0.6262 0.9691 0.112 Uiso 1 1 calc R
C32S C 0.8175(7) 0.7865(7) 1.0133(3) 0.133(4) Uiso 1 1 d .
H32A H 0.8383 0.8071 1.0326 0.200 Uiso 1 1 calc R
H32B H 0.7706 0.7792 1.0234 0.200 Uiso 1 1 calc R
H32C H 0.8002 0.8237 0.9911 0.200 Uiso 1 1 calc R
C33S C 0.9634(6) 0.6793(6) 1.0179(3) 0.119(3) Uiso 1 1 d .
H33B H 0.9654 0.7133 1.0368 0.179 Uiso 1 1 calc R
H33C H 1.0027 0.6754 0.9976 0.179 Uiso 1 1 calc R
H33D H 0.9777 0.6270 1.0297 0.179 Uiso 1 1 calc R

loop_
_atom_site_aniso_label
_atom_site_aniso_U_11
_atom_site_aniso_U_22
_atom_site_aniso_U_33
_atom_site_aniso_U_23
_atom_site_aniso_U_13
_atom_site_aniso_U_12
Fe1 0.0362(5) 0.0565(6) 0.0331(4) -0.0084(4) -0.0002(3) -0.0243(4)
S1 0.0379(8) 0.0634(11) 0.0412(8) -0.0141(8) 0.0031(7) -0.0263(8)
O1 0.062(3) 0.063(3) 0.042(2) -0.014(2) -0.001(2) -0.033(2)
N1 0.047(3) 0.063(3) 0.040(3) -0.010(3) 0.006(2) -0.035(3)
C1 0.033(3) 0.045(4) 0.059(4) -0.018(3) 0.012(3) -0.021(3)
Fe2 0.0353(5) 0.0530(5) 0.0321(4) -0.0041(4) -0.0028(3) -0.0154(4)
S2 0.0393(8) 0.0531(9) 0.0325(8) -0.0055(7) -0.0027(6) -0.0201(7)
O2 0.046(2) 0.064(3) 0.053(3) -0.017(2) -0.002(2) -0.030(2)
N2 0.033(3) 0.062(3) 0.046(3) -0.025(3) 0.006(2) -0.025(2)
C2 0.063(4) 0.070(5) 0.058(4) -0.011(4) 0.002(3) -0.044(4)
O3 0.036(2) 0.087(3) 0.079(3) -0.033(3) 0.012(2) -0.030(2)
N3 0.042(3) 0.057(3) 0.038(3) -0.009(2) 0.001(2) -0.029(2)
C3 0.063(5) 0.062(5) 0.095(6) -0.026(4) 0.027(4) -0.046(4)
O4 0.054(3) 0.067(3) 0.052(3) -0.007(2) 0.004(2) -0.031(2)
N4 0.035(3) 0.057(3) 0.032(3) -0.004(2) -0.009(2) -0.022(2)
C4 0.073(5) 0.063(5) 0.055(4) -0.007(3) 0.011(4) -0.038(4)
O5 0.056(3) 0.068(3) 0.039(2) -0.008(2) -0.001(2) -0.015(2)
N5 0.038(3) 0.057(3) 0.036(3) 0.000(2) -0.002(2) -0.027(3)
C5 0.054(4) 0.069(4) 0.047(4) -0.009(3) 0.011(3) -0.041(4)
O6 0.046(2) 0.056(3) 0.047(2) -0.013(2) 0.0045(19) -0.030(2)
N6 0.034(3) 0.053(3) 0.033(3) 0.002(2) -0.007(2) -0.020(2)
C6 0.040(3) 0.048(4) 0.054(4) -0.022(3) -0.003(3) -0.013(3)
O7 0.038(2) 0.061(3) 0.053(3) -0.015(2) -0.0004(19) -0.023(2)
N7 0.051(3) 0.081(5) 0.034(3) -0.007(3) 0.001(2) -0.015(3)
C7 0.040(4) 0.070(5) 0.093(6) -0.029(4) 0.007(4) -0.029(3)
O8 0.043(2) 0.050(3) 0.047(2) -0.0016(19) -0.0017(19) -0.022(2)
N8 0.043(3) 0.084(5) 0.046(3) -0.024(3) 0.010(3) -0.004(3)
C8 0.051(4) 0.055(4) 0.058(4) -0.015(4) -0.013(3) -0.014(3)
O9 0.072(3) 0.065(3) 0.050(3) 0.011(2) -0.011(2) -0.042(3)
N9 0.065(4) 0.059(4) 0.051(3) -0.010(3) 0.000(3) -0.013(3)
C9 0.045(4) 0.062(4) 0.063(4) -0.031(4) 0.003(3) -0.017(3)
O10 0.076(3) 0.084(3) 0.044(2) 0.007(2) -0.016(2) -0.057(3)
N10 0.058(3) 0.060(4) 0.050(3) -0.013(3) -0.002(3) -0.024(3)
C10 0.034(3) 0.061(4) 0.036(3) -0.009(3) -0.009(3) -0.012(3)
O11 0.164(6) 0.127(5) 0.056(3) 0.003(3) -0.028(4) -0.078(5)
N11 0.071(5) 0.071(5) 0.078(5) 0.000(4) 0.000(4) -0.014(4)
C11 0.063(5) 0.071(5) 0.038(4) -0.014(3) -0.012(3) -0.008(4)
O12 0.180(7) 0.126(6) 0.066(4) 0.004(4) 0.005(4) -0.078(6)
N12 0.044(3) 0.089(4) 0.041(3) -0.020(3) 0.005(2) -0.033(3)
C12 0.054(4) 0.049(4) 0.057(4) -0.008(3) -0.012(4) -0.005(4)
O13 0.039(2) 0.099(4) 0.058(3) -0.025(3) -0.010(2) -0.026(2)
N13 0.037(3) 0.085(4) 0.038(3) -0.020(3) -0.003(2) -0.026(3)
C13 0.051(4) 0.046(4) 0.066(5) -0.011(3) -0.013(3) -0.009(3)
O14 0.042(3) 0.087(3) 0.041(2) -0.012(2) -0.006(2) -0.020(2)
N14 0.052(3) 0.076(4) 0.038(3) -0.019(3) -0.002(2) -0.028(3)
C14 0.039(4) 0.100(6) 0.041(4) -0.024(4) -0.007(3) 0.003(4)
O15 0.082(4) 0.090(4) 0.050(3) 0.002(3) -0.026(3) -0.031(3)
N15 0.037(3) 0.073(4) 0.038(3) -0.019(3) 0.001(2) -0.023(3)
C15 0.058(5) 0.059(5) 0.099(6) -0.036(4) -0.017(4) -0.017(4)
O16 0.094(4) 0.096(4) 0.040(3) -0.024(3) -0.002(3) -0.030(3)
N16 0.070(4) 0.063(4) 0.037(3) -0.003(3) -0.006(3) -0.033(3)
C16 0.073(5) 0.067(5) 0.072(5) -0.015(4) -0.009(4) -0.019(4)
O17 0.064(3) 0.083(4) 0.084(4) -0.036(3) 0.026(3) -0.011(3)
N17 0.048(3) 0.052(3) 0.040(3) -0.005(2) -0.002(2) -0.028(3)
C17 0.080(5) 0.061(5) 0.071(5) -0.017(4) -0.004(4) -0.022(4)
O18 0.070(3) 0.058(3) 0.070(3) -0.019(2) -0.014(3) -0.020(2)
N18 0.053(3) 0.063(3) 0.033(3) 0.000(2) 0.001(2) -0.031(3)
C18 0.049(4) 0.072(5) 0.034(3) -0.016(3) 0.008(3) -0.013(4)
O19 0.065(4) 0.106(5) 0.133(6) -0.025(4) -0.032(4) -0.018(3)
N19 0.047(3) 0.070(4) 0.034(3) 0.003(2) -0.009(2) -0.034(3)
C19 0.065(5) 0.051(4) 0.051(4) -0.001(3) -0.008(3) -0.028(4)
O20 0.090(4) 0.095(4) 0.087(4) -0.018(4) 0.017(3) -0.018(3)
N20 0.037(3) 0.055(3) 0.037(3) 0.003(2) -0.007(2) -0.022(2)
C20 0.053(4) 0.068(5) 0.048(4) 0.002(3) -0.002(3) -0.025(4)
O21 0.039(2) 0.085(3) 0.056(3) -0.022(2) -0.013(2) -0.018(2)
N21 0.125(6) 0.096(6) 0.057(4) 0.013(4) -0.009(4) -0.062(5)
C21 0.065(5) 0.079(5) 0.062(5) -0.024(4) 0.001(4) -0.021(4)
O22 0.032(2) 0.082(3) 0.051(3) -0.020(2) -0.0024(19) -0.018(2)
N22 0.041(3) 0.058(3) 0.035(3) -0.009(2) -0.006(2) -0.012(3)
C22 0.056(4) 0.059(4) 0.063(5) -0.010(4) -0.002(4) -0.010(4)
O23 0.075(3) 0.131(5) 0.041(3) -0.030(3) 0.017(2) -0.056(3)
N23 0.034(3) 0.048(3) 0.031(3) -0.004(2) -0.007(2) -0.012(2)
C23 0.053(4) 0.057(4) 0.068(5) -0.008(4) 0.004(4) -0.012(3)
O24 0.073(4) 0.147(5) 0.042(3) -0.009(3) -0.002(3) -0.054(4)
N24 0.046(3) 0.057(3) 0.031(3) -0.004(2) -0.003(2) -0.018(2)
C24 0.053(4) 0.064(5) 0.070(5) -0.001(4) -0.007(4) -0.015(4)
O25 0.074(3) 0.070(3) 0.056(3) -0.015(2) 0.018(2) -0.035(3)
N25 0.042(3) 0.045(3) 0.033(3) 0.000(2) -0.002(2) -0.016(2)
C25 0.065(5) 0.066(5) 0.061(4) -0.010(4) -0.007(4) -0.018(4)
O26 0.094(4) 0.116(4) 0.053(3) -0.015(3) 0.008(3) -0.073(4)
N26 0.041(3) 0.050(3) 0.035(3) -0.004(2) -0.004(2) -0.016(2)
C26 0.042(3) 0.060(4) 0.043(3) -0.010(3) 0.000(3) -0.024(3)
O27 0.103(5) 0.084(5) 0.098(5) -0.004(4) 0.031(4) -0.019(4)
N27 0.037(3) 0.050(3) 0.031(2) 0.002(2) -0.002(2) -0.023(2)
C27 0.063(4) 0.048(4) 0.055(4) -0.012(3) 0.011(3) -0.022(3)
O28 0.062(4) 0.124(5) 0.138(6) 0.016(4) 0.011(4) -0.037(4)
N28 0.045(3) 0.046(3) 0.037(3) -0.005(2) -0.001(2) -0.013(2)
C28 0.078(5) 0.055(5) 0.062(5) -0.018(4) 0.021(4) -0.021(4)
O29 0.054(3) 0.063(3) 0.046(2) 0.007(2) -0.005(2) -0.034(2)
N29 0.066(4) 0.053(3) 0.041(3) -0.011(2) 0.009(3) -0.025(3)
C29 0.059(4) 0.077(5) 0.045(4) -0.028(4) 0.021(3) -0.031(4)
O30 0.106(4) 0.160(6) 0.069(3) 0.038(4) -0.043(3) -0.098(4)
N30 0.076(4) 0.073(4) 0.055(3) -0.018(3) 0.014(3) -0.046(3)
C30 0.059(4) 0.078(5) 0.041(4) -0.009(3) 0.007(3) -0.043(4)
O31 0.155(6) 0.101(5) 0.053(3) 0.029(3) -0.020(4) -0.058(4)
N31 0.064(4) 0.069(4) 0.052(3) -0.009(3) 0.010(3) -0.038(3)
C31 0.041(3) 0.051(4) 0.045(3) -0.013(3) -0.001(3) -0.018(3)
O32 0.165(7) 0.262(10) 0.083(5) 0.074(6) -0.025(5) -0.151(8)
N32 0.078(5) 0.063(5) 0.091(6) 0.017(4) 0.024(5) -0.019(4)
C32 0.063(4) 0.060(4) 0.051(4) -0.010(3) 0.008(3) -0.033(4)
N33 0.062(3) 0.050(3) 0.035(3) 0.002(2) -0.004(2) -0.035(3)
C33 0.053(4) 0.071(5) 0.050(4) 0.007(3) 0.005(3) -0.036(4)
N34 0.052(3) 0.054(3) 0.041(3) 0.001(2) -0.011(2) -0.029(3)
C34 0.045(4) 0.076(5) 0.031(3) 0.001(3) -0.002(3) -0.036(4)
N35 0.060(3) 0.083(4) 0.036(3) 0.014(3) -0.016(2) -0.046(3)
C35 0.034(3) 0.076(5) 0.028(3) -0.012(3) -0.003(2) -0.023(3)
N36 0.056(3) 0.068(4) 0.038(3) 0.007(3) -0.019(2) -0.026(3)
C36 0.046(4) 0.073(5) 0.044(4) -0.018(3) 0.008(3) -0.029(3)
N37 0.100(6) 0.110(6) 0.055(4) 0.019(4) -0.015(4) -0.053(5)
C37 0.050(4) 0.100(6) 0.036(4) -0.028(4) 0.014(3) -0.042(4)
N38 0.045(3) 0.067(4) 0.034(3) -0.007(2) -0.009(2) -0.029(3)
C38 0.038(3) 0.087(5) 0.036(3) -0.011(3) 0.006(3) -0.035(4)
N39 0.037(3) 0.073(4) 0.032(3) -0.007(3) -0.010(2) -0.022(3)
C39 0.054(4) 0.082(5) 0.035(3) -0.007(3) 0.000(3) -0.041(4)
N40 0.036(3) 0.068(4) 0.038(3) -0.014(2) -0.003(2) -0.016(2)
C40 0.071(5) 0.104(6) 0.035(4) 0.010(4) -0.013(3) -0.056(5)
N41 0.034(3) 0.063(3) 0.040(3) -0.015(2) -0.003(2) -0.018(2)
C41 0.065(4) 0.069(5) 0.058(4) 0.008(4) -0.013(4) -0.033(4)
N42 0.060(4) 0.095(5) 0.043(3) -0.019(3) 0.001(3) -0.049(4)
C42 0.072(5) 0.076(5) 0.036(4) -0.004(3) -0.005(3) -0.033(4)
C43 0.047(4) 0.081(5) 0.029(3) -0.009(3) 0.001(3) -0.038(4)
C44 0.048(4) 0.064(4) 0.041(4) -0.011(3) -0.002(3) -0.029(3)
C45 0.040(3) 0.054(4) 0.031(3) -0.009(3) -0.001(3) -0.025(3)
C46 0.053(4) 0.048(4) 0.051(4) -0.018(3) -0.013(3) 0.000(3)
C47 0.064(4) 0.051(4) 0.037(3) -0.018(3) 0.000(3) -0.009(3)
C48 0.049(4) 0.053(4) 0.035(3) -0.006(3) -0.002(3) -0.027(3)
C49 0.045(4) 0.070(5) 0.052(4) -0.013(4) -0.007(3) -0.019(3)
C50 0.043(4) 0.061(4) 0.049(4) -0.020(3) -0.003(3) -0.015(3)
C51 0.043(3) 0.074(4) 0.035(3) 0.004(3) -0.008(3) -0.043(3)
C52 0.041(4) 0.071(5) 0.056(4) 0.012(3) 0.003(3) -0.032(3)
C53 0.057(4) 0.111(6) 0.042(4) 0.002(4) -0.015(3) -0.056(5)
C54 0.076(5) 0.092(6) 0.043(4) -0.006(4) -0.008(4) -0.060(5)
C55 0.060(4) 0.067(4) 0.042(4) -0.001(3) -0.002(3) -0.041(4)
C56 0.034(3) 0.065(4) 0.039(3) 0.009(3) -0.003(3) -0.026(3)
C57 0.040(3) 0.065(4) 0.040(3) 0.003(3) -0.007(3) -0.025(3)
C58 0.033(3) 0.052(4) 0.051(4) 0.003(3) 0.005(3) -0.007(3)
C59 0.041(3) 0.053(4) 0.039(3) 0.000(3) 0.001(3) -0.017(3)
C60 0.033(3) 0.050(4) 0.041(3) -0.007(3) -0.006(3) -0.010(3)
C61 0.057(4) 0.047(4) 0.032(3) -0.009(3) 0.009(3) -0.018(3)
C62 0.071(4) 0.042(4) 0.031(3) -0.005(3) -0.002(3) -0.027(3)
C63 0.055(4) 0.053(4) 0.034(3) -0.006(3) 0.003(3) -0.028(3)
C64 0.068(5) 0.076(5) 0.036(3) -0.011(3) 0.009(3) -0.044(4)
C65 0.070(5) 0.098(6) 0.052(4) -0.007(4) 0.006(4) -0.050(4)
C66 0.062(5) 0.102(6) 0.071(5) 0.001(5) 0.002(4) -0.050(5)
C67 0.057(4) 0.087(5) 0.056(4) 0.003(4) -0.005(3) -0.035(4)
C68 0.043(4) 0.066(4) 0.045(4) -0.004(3) -0.001(3) -0.031(3)
C69 0.045(4) 0.056(4) 0.040(3) 0.001(3) -0.004(3) -0.022(3)
C70 0.036(3) 0.036(3) 0.038(3) -0.003(3) 0.000(3) -0.007(3)
C71 0.046(4) 0.063(4) 0.040(4) -0.011(3) -0.001(3) -0.017(3)
C72 0.064(4) 0.053(4) 0.050(4) -0.007(3) -0.012(3) -0.015(4)
C73 0.080(5) 0.051(4) 0.035(4) -0.005(3) -0.005(3) -0.018(4)
C74 0.072(5) 0.056(4) 0.052(4) -0.001(3) 0.009(4) -0.022(4)
C75 0.058(4) 0.056(4) 0.040(4) -0.012(3) 0.006(3) -0.026(3)
C76 0.037(3) 0.047(4) 0.036(3) -0.010(3) 0.003(3) -0.014(3)
C77 0.045(4) 0.059(4) 0.043(4) -0.008(3) 0.005(3) -0.023(3)
C78 0.054(4) 0.061(4) 0.044(4) -0.007(3) 0.003(3) -0.025(3)
C79 0.069(5) 0.059(4) 0.038(4) 0.004(3) 0.007(3) -0.025(4)
C80 0.046(4) 0.070(5) 0.039(3) 0.001(3) -0.005(3) -0.022(3)
C81 0.037(3) 0.044(4) 0.039(3) -0.010(3) 0.004(3) -0.013(3)
C82 0.047(4) 0.053(4) 0.041(3) -0.005(3) -0.006(3) -0.022(3)
C83 0.046(4) 0.058(4) 0.037(3) -0.007(3) -0.009(3) -0.018(3)
C84 0.042(3) 0.044(3) 0.032(3) -0.006(3) -0.006(3) -0.013(3)
C85 0.036(3) 0.050(4) 0.047(4) -0.001(3) -0.001(3) -0.016(3)
C86 0.044(4) 0.062(4) 0.040(3) 0.002(3) -0.004(3) -0.017(3)
C87 0.054(4) 0.051(4) 0.032(3) -0.003(3) 0.012(3) -0.006(3)
C88 0.064(4) 0.064(5) 0.043(4) -0.015(3) 0.007(3) -0.020(4)
C89 0.081(5) 0.080(6) 0.060(5) -0.012(4) 0.010(4) -0.045(5)
C90 0.111(7) 0.096(7) 0.068(5) -0.034(5) 0.019(5) -0.050(6)
C91 0.189(11) 0.114(8) 0.100(7) -0.048(6) 0.049(7) -0.118(8)
C92 0.130(8) 0.109(7) 0.087(6) -0.050(6) 0.055(6) -0.075(6)
C93 0.106(6) 0.067(5) 0.053(4) -0.009(4) 0.015(4) -0.058(5)
C94 0.080(5) 0.064(5) 0.047(4) -0.004(4) 0.017(4) -0.046(4)
C95 0.075(5) 0.059(4) 0.044(4) 0.005(3) 0.011(3) -0.039(4)
C96 0.071(5) 0.066(5) 0.068(5) -0.013(4) 0.000(4) -0.024(4)
C97 0.093(6) 0.068(5) 0.055(4) -0.016(4) 0.006(4) -0.028(5)
C98 0.069(5) 0.075(6) 0.087(6) 0.015(5) 0.004(5) -0.032(5)
C99 0.058(5) 0.102(7) 0.099(7) -0.015(6) 0.008(5) -0.037(5)
C100 0.079(6) 0.098(6) 0.090(6) -0.024(5) 0.005(5) -0.055(5)
C101 0.057(4) 0.040(4) 0.035(3) -0.010(3) -0.009(3) -0.012(3)
C102 0.062(4) 0.060(5) 0.053(4) 0.001(4) -0.012(3) -0.019(4)
C103 0.060(5) 0.081(6) 0.050(4) -0.034(4) -0.008(4) 0.002(4)
C104 0.050(4) 0.067(5) 0.063(5) -0.006(4) -0.007(3) -0.017(4)
C105 0.042(3) 0.071(5) 0.040(4) -0.017(3) 0.005(3) -0.016(3)
C106 0.054(4) 0.046(4) 0.035(3) -0.003(3) 0.001(3) -0.021(3)
C107 0.105(6) 0.054(4) 0.048(4) -0.016(3) 0.007(4) -0.033(4)
C108 0.089(5) 0.070(5) 0.039(4) -0.007(3) -0.002(4) -0.044(4)
C109 0.050(4) 0.059(4) 0.038(3) -0.006(3) -0.011(3) -0.023(3)
C110 0.035(3) 0.046(4) 0.035(3) -0.004(3) -0.006(3) -0.014(3)
C111 0.053(4) 0.068(4) 0.038(3) 0.001(3) -0.002(3) -0.027(3)
C112 0.031(3) 0.068(4) 0.032(3) -0.002(3) 0.003(3) -0.021(3)
C113 0.030(3) 0.067(4) 0.047(4) -0.002(3) -0.002(3) -0.021(3)
C114 0.039(3) 0.074(5) 0.038(3) -0.004(3) 0.001(3) -0.030(3)
C115 0.047(4) 0.074(5) 0.060(4) 0.011(4) -0.014(3) -0.033(4)
C116 0.050(4) 0.062(5) 0.070(5) 0.000(4) 0.000(4) -0.024(3)
C117 0.047(4) 0.074(5) 0.058(4) -0.002(4) -0.011(3) -0.034(4)
C118 0.030(3) 0.062(4) 0.043(3) -0.003(3) -0.010(3) -0.018(3)
C119 0.040(4) 0.054(4) 0.048(4) -0.012(3) -0.009(3) -0.020(3)
C120 0.037(3) 0.061(4) 0.040(3) -0.018(3) -0.003(3) -0.023(3)
C121 0.049(4) 0.067(4) 0.037(3) -0.020(3) 0.004(3) -0.020(3)
C122 0.050(4) 0.080(5) 0.042(4) -0.018(3) 0.005(3) -0.035(4)
C123 0.059(4) 0.084(5) 0.037(3) -0.019(3) 0.006(3) -0.050(4)
C124 0.043(4) 0.086(5) 0.042(4) -0.023(3) 0.009(3) -0.035(4)
C125 0.036(3) 0.077(5) 0.055(4) -0.030(4) -0.003(3) -0.021(3)
C126 0.040(3) 0.051(4) 0.036(3) 0.003(3) 0.003(3) -0.023(3)
C127 0.029(3) 0.060(4) 0.038(3) 0.003(3) -0.008(2) -0.016(3)
C128 0.040(4) 0.078(5) 0.040(4) 0.005(3) -0.008(3) -0.021(3)
C129 0.070(5) 0.067(5) 0.034(3) -0.003(3) -0.013(3) -0.038(4)
C130 0.046(4) 0.068(4) 0.036(3) -0.005(3) -0.007(3) -0.019(3)
C131 0.028(3) 0.049(4) 0.036(3) -0.001(3) -0.002(2) -0.018(3)
C132 0.035(3) 0.055(4) 0.038(3) 0.000(3) -0.003(3) -0.016(3)
C133 0.035(3) 0.044(4) 0.053(4) -0.002(3) 0.003(3) -0.013(3)
C134 0.041(3) 0.047(4) 0.036(3) 0.000(3) 0.003(3) -0.028(3)
C135 0.035(3) 0.058(4) 0.037(3) 0.005(3) 0.000(3) -0.026(3)
C136 0.044(3) 0.045(4) 0.040(3) 0.000(3) -0.008(3) -0.020(3)
C137 0.056(4) 0.055(4) 0.029(3) -0.010(3) -0.004(3) -0.029(3)
C138 0.052(4) 0.053(4) 0.036(3) -0.001(3) -0.002(3) -0.026(3)
C139 0.056(4) 0.057(4) 0.064(4) -0.003(3) -0.002(3) -0.023(3)
C140 0.048(4) 0.089(6) 0.071(5) 0.003(4) -0.003(4) -0.030(4)
C141 0.056(5) 0.120(7) 0.072(5) 0.008(5) -0.009(4) -0.045(5)
C142 0.049(4) 0.097(6) 0.072(5) 0.017(4) -0.021(4) -0.039(4)
C143 0.049(4) 0.068(4) 0.042(4) -0.005(3) -0.009(3) -0.029(3)
C144 0.068(5) 0.069(5) 0.054(4) 0.008(4) -0.023(4) -0.042(4)
C145 0.060(4) 0.053(4) 0.043(4) -0.003(3) -0.006(3) -0.026(3)
C146 0.095(6) 0.099(6) 0.044(4) 0.002(4) -0.018(4) -0.059(5)
C147 0.115(7) 0.078(5) 0.043(4) 0.014(4) -0.023(4) -0.058(5)
C148 0.070(5) 0.065(5) 0.038(4) 0.005(3) 0.001(3) -0.016(4)
C149 0.077(5) 0.089(6) 0.051(4) -0.001(4) 0.006(4) -0.038(4)
C150 0.057(4) 0.070(5) 0.039(4) 0.001(3) -0.005(3) -0.022(4)
O1S 0.114(5) 0.116(5) 0.088(4) 0.014(3) -0.037(3) -0.077(4)
O2S 0.105(4) 0.107(4) 0.071(4) 0.013(3) -0.013(3) -0.047(4)
O3S 0.106(5) 0.110(5) 0.149(6) 0.005(4) -0.041(4) -0.053(4)

loop_
_atom_type_symbol
_atom_type_description
_atom_type_scat_dispersion_real
_atom_type_scat_dispersion_imag
_atom_type_scat_source
C C 0.0033 0.0016 'International Tables Vol C Tables 4.2.6.8 and 6.1.1.4'
H H 0.0000 0.0000 'International Tables Vol C Tables 4.2.6.8 and 6.1.1.4'
N N 0.0061 0.0033 'International Tables Vol C Tables 4.2.6.8 and 6.1.1.4'
O O 0.0106 0.0060 'International Tables Vol C Tables 4.2.6.8 and 6.1.1.4'
S S 0.1246 0.1234 'International Tables Vol C Tables 4.2.6.8 and 6.1.1.4'
Fe Fe 0.3463 0.8444 'International Tables Vol C Tables 4.2.6.8 and 6.1.1.4'

loop_
_geom_angle_atom_site_label_1
_geom_angle_atom_site_label_2
_geom_angle_atom_site_label_3
_geom_angle
N5 Fe1 N6 81.94(19)
N5 Fe1 N2 175.2(2)
N6 Fe1 N2 95.30(18)
N5 Fe1 N4 91.59(18)
N6 Fe1 N4 94.74(19)
N2 Fe1 N4 92.5(2)
N5 Fe1 N1 93.6(2)
N6 Fe1 N1 90.03(19)
N2 Fe1 N1 82.5(2)
N4 Fe1 N1 173.4(2)
N5 Fe1 N3 93.8(2)
N6 Fe1 N3 174.38(19)
N2 Fe1 N3 89.16(19)
N4 Fe1 N3 81.6(2)
N1 Fe1 N3 94.0(2)
O1 S1 O2 111.9(3)
O1 S1 O3 109.4(3)
O2 S1 O3 109.9(2)
O1 S1 O4 108.8(3)
O2 S1 O4 110.3(3)
O3 S1 O4 106.4(3)
C5 N1 C1 118.5(5)
C5 N1 Fe1 127.4(4)
C1 N1 Fe1 114.1(4)
N1 C1 C2 121.6(6)
N1 C1 C6 114.7(5)
C2 C1 C6 123.7(6)
N24 Fe2 N27 90.95(19)
N24 Fe2 N23 173.63(19)
N27 Fe2 N23 93.31(18)
N24 Fe2 N22 93.5(2)
N27 Fe2 N22 173.5(2)
N23 Fe2 N22 82.7(2)
N24 Fe2 N26 94.9(2)
N27 Fe2 N26 81.26(19)
N23 Fe2 N26 90.41(19)
N22 Fe2 N26 93.59(19)
N24 Fe2 N25 81.51(19)
N27 Fe2 N25 94.63(18)
N23 Fe2 N25 93.41(18)
N22 Fe2 N25 90.75(19)
N26 Fe2 N25 174.6(2)
O5 S2 O6 112.7(3)
O5 S2 O8 109.2(2)
O6 S2 O8 109.3(2)
O5 S2 O7 108.7(2)
O6 S2 O7 108.8(2)
O8 S2 O7 108.0(2)
C10 N2 C6 118.6(5)
C10 N2 Fe1 127.1(4)
C6 N2 Fe1 114.3(4)
C3 C2 C1 119.5(6)
C30 N3 C26 117.1(5)
C30 N3 Fe1 127.1(5)
C26 N3 Fe1 115.8(4)
C2 C3 C4 119.7(6)
C31 N4 C35 118.2(5)
C31 N4 Fe1 115.5(4)
C35 N4 Fe1 126.1(4)
C5 C4 C3 116.6(7)
C51 N5 C55 117.4(5)
C51 N5 Fe1 115.8(4)
C55 N5 Fe1 126.8(4)
N1 C5 C4 124.0(6)
C60 N6 C56 117.3(5)
C60 N6 Fe1 126.9(4)
C56 N6 Fe1 115.7(4)
N2 C6 C7 120.0(6)
N2 C6 C1 114.4(5)
C7 C6 C1 125.5(6)
C12 N7 C11 124.8(6)
C8 C7 C6 118.1(7)
C13 N8 C12 128.1(6)
C9 C8 C7 122.7(7)
C19 N9 C18 117.1(6)
C8 C9 C10 116.4(7)
C8 C9 C11 123.9(6)
C10 C9 C11 119.7(7)
C19 N10 C20 125.9(6)
N2 C10 C9 124.0(6)
O19 N11 O20 122.7(7)
O19 N11 C23 119.6(7)
O20 N11 C23 117.7(7)
N7 C11 C9 115.6(6)
C37 N12 C36 121.8(5)
O17 C12 N7 118.9(7)
O17 C12 N8 125.4(7)
N7 C12 N8 115.7(6)
C37 N13 C38 127.5(5)
N8 C13 C18 120.7(6)
N8 C13 C14 122.1(7)
C18 C13 C14 117.0(7)
C44 N14 C43 124.4(5)
C15 C14 C13 119.3(7)
C45 N15 C44 126.9(5)
C14 C15 C16 121.7(7)
O16 N16 O15 124.1(6)
O16 N16 C48 118.8(6)
O15 N16 C48 117.1(6)
C17 C16 C15 118.9(8)
C62 N17 C61 121.6(5)
C18 C17 C16 122.2(8)
C62 N18 C63 128.8(5)
C17 C18 C13 120.7(7)
C17 C18 N9 122.0(6)
C13 C18 N9 117.1(7)
C69 N19 C68 125.9(5)
O18 C19 N9 123.9(6)
O18 C19 N10 123.0(6)
N9 C19 N10 113.0(6)
C69 N20 C70 125.1(5)
C21 C20 N10 118.3(6)
C21 C20 C25 118.4(7)
N10 C20 C25 123.3(6)
O12 N21 O11 124.9(8)
O12 N21 C73 115.9(8)
O11 N21 C73 119.1(8)
C20 C21 C22 123.4(7)
C105 N22 C101 117.5(5)
C105 N22 Fe2 127.9(5)
C101 N22 Fe2 114.5(4)
C21 C22 C23 117.2(7)
C110 N23 C106 118.3(5)
C110 N23 Fe2 127.6(4)
C106 N23 Fe2 113.9(4)
C24 C23 C22 122.2(7)
C24 C23 N11 117.6(7)
C22 C23 N11 120.2(7)
C80 N24 C76 116.4(5)
C80 N24 Fe2 128.1(4)
C76 N24 Fe2 115.5(4)
C23 C24 C25 119.6(7)
C81 N25 C85 116.7(5)
C81 N25 Fe2 116.0(4)
C85 N25 Fe2 127.3(4)
C24 C25 C20 119.0(7)
C126 N26 C130 118.1(5)
C126 N26 Fe2 115.4(4)
C130 N26 Fe2 126.5(4)
N3 C26 C27 122.2(6)
N3 C26 C31 112.9(5)
C27 C26 C31 124.8(6)
C135 N27 C131 118.1(5)
C135 N27 Fe2 126.0(4)
C131 N27 Fe2 115.8(4)
C26 C27 C28 120.0(7)
C87 N28 C86 120.2(5)
C29 C28 C27 118.5(6)
C87 N29 C88 129.0(6)
C28 C29 C30 119.2(6)
C94 N30 C93 122.4(6)
N3 C30 C29 122.9(6)
C94 N31 C95 125.5(6)
N4 C31 C32 122.0(5)
N4 C31 C26 114.0(6)
C32 C31 C26 124.0(6)
O28 N32 O27 126.4(8)
O28 N32 C98 117.9(9)
O27 N32 C98 115.4(9)
C33 C32 C31 119.5(6)
C137 N33 C136 122.5(5)
C32 C33 C34 119.2(6)
C137 N34 C138 127.4(5)
C35 C34 C33 119.5(5)
C35 C34 C36 120.8(6)
C33 C34 C36 119.6(6)
C144 N35 C143 127.5(5)
N4 C35 C34 121.5(6)
C145 N36 C144 126.7(5)
N12 C36 C34 112.8(5)
O32 N37 O31 120.8(7)
O32 N37 C148 120.0(8)
O31 N37 C148 119.1(8)
O13 C37 N13 125.0(7)
O13 C37 N12 121.7(6)
N13 C37 N12 113.3(6)
C112 N38 C111 121.1(5)
N13 C38 C39 121.7(6)
N13 C38 C43 119.3(6)
C39 C38 C43 119.0(6)
C112 N39 C113 126.6(5)
C40 C39 C38 119.2(6)
C119 N40 C118 124.9(5)
C39 C40 C41 122.5(6)
C120 N41 C119 126.1(5)
C42 C41 C40 117.2(7)
O24 N42 O23 122.7(6)
O24 N42 C123 119.2(6)
O23 N42 C123 118.1(6)
C43 C42 C41 122.2(6)
C42 C43 N14 122.0(5)
C42 C43 C38 119.9(6)
N14 C43 C38 118.1(6)
O14 C44 N14 126.0(6)
O14 C44 N15 122.7(5)
N14 C44 N15 111.3(5)
C46 C45 N15 124.1(5)
C46 C45 C50 118.9(5)
N15 C45 C50 116.8(5)
C45 C46 C47 120.2(6)
C48 C47 C46 119.3(6)
C49 C48 C47 121.9(5)
C49 C48 N16 119.6(6)
C47 C48 N16 118.5(5)
C48 C49 C50 118.8(6)
C49 C50 C45 120.9(6)
N5 C51 C52 122.4(6)
N5 C51 C56 113.8(5)
C52 C51 C56 123.7(6)
C53 C52 C51 118.9(6)
C52 C53 C54 119.1(6)
C53 C54 C55 120.0(6)
N5 C55 C54 122.1(6)
C57 C56 N6 122.5(5)
C57 C56 C51 124.9(5)
N6 C56 C51 112.6(5)
C56 C57 C58 119.1(6)
C57 C58 C59 121.0(6)
C58 C59 C60 116.4(6)
C58 C59 C61 122.8(5)
C60 C59 C61 120.7(5)
N6 C60 C59 123.5(5)
N17 C61 C59 113.8(5)
O9 C62 N17 122.9(6)
O9 C62 N18 122.8(6)
N17 C62 N18 114.3(5)
N18 C63 C64 121.6(6)
N18 C63 C68 119.9(5)
C64 C63 C68 118.5(6)
C65 C64 C63 120.1(6)
C66 C65 C64 121.1(7)
C65 C66 C67 119.9(7)
C66 C67 C68 119.8(7)
C67 C68 C63 120.6(6)
C67 C68 N19 120.7(6)
C63 C68 N19 118.7(5)
O10 C69 N19 125.9(6)
O10 C69 N20 123.2(5)
N19 C69 N20 110.9(5)
C75 C70 C71 120.8(6)
C75 C70 N20 116.8(5)
C71 C70 N20 122.4(6)
C72 C71 C70 118.9(7)
C73 C72 C71 119.5(7)
C72 C73 C74 123.1(6)
C72 C73 N21 117.9(7)
C74 C73 N21 118.9(7)
C73 C74 C75 117.5(7)
C70 C75 C74 120.2(6)
N24 C76 C77 122.6(5)
N24 C76 C81 113.7(5)
C77 C76 C81 123.7(5)
C78 C77 C76 118.5(6)
C79 C78 C77 119.0(6)
C78 C79 C80 120.8(6)
N24 C80 C79 122.4(6)
N25 C81 C82 122.1(5)
N25 C81 C76 113.1(5)
C82 C81 C76 124.7(6)
C83 C82 C81 120.2(6)
C82 C83 C84 119.6(6)
C85 C84 C83 117.7(5)
C85 C84 C86 121.9(6)
C83 C84 C86 120.3(5)
C84 C85 N25 123.7(6)
N28 C86 C84 113.3(5)
O25 C87 N28 123.9(6)
O25 C87 N29 122.0(7)
N28 C87 N29 114.0(5)
C93 C88 C89 119.1(7)
C93 C88 N29 118.1(6)
C89 C88 N29 122.7(6)
C90 C89 C88 121.5(7)
C89 C90 C91 119.3(8)
C92 C91 C90 119.6(8)
C91 C92 C93 121.6(8)
C88 C93 C92 118.6(7)
C88 C93 N30 120.2(6)
C92 C93 N30 121.2(6)
O26 C94 N30 124.8(7)
O26 C94 N31 124.0(7)
N30 C94 N31 111.2(7)
C100 C95 C96 117.7(7)
C100 C95 N31 126.5(7)
C96 C95 N31 115.8(7)
C97 C96 C95 120.8(8)
C96 C97 C98 121.5(8)
C97 C98 C99 120.1(8)
C97 C98 N32 122.4(9)
C99 C98 N32 117.4(9)
C98 C99 C100 118.4(8)
C95 C100 C99 121.3(8)
N22 C101 C102 123.0(6)
N22 C101 C106 114.5(5)
C102 C101 C106 122.5(6)
C101 C102 C103 117.0(7)
C104 C103 C102 119.6(7)
C105 C104 C103 118.4(7)
N22 C105 C104 124.4(7)
N23 C106 C107 121.3(5)
N23 C106 C101 114.1(5)
C107 C106 C101 124.6(6)
C106 C107 C108 119.0(6)
C109 C108 C107 119.1(7)
C110 C109 C108 118.4(6)
C110 C109 C111 121.9(6)
C108 C109 C111 119.7(6)
N23 C110 C109 124.0(6)
N38 C111 C109 114.8(5)
O21 C112 N39 125.2(6)
O21 C112 N38 121.9(6)
N39 C112 N38 113.0(5)
C114 C113 N39 123.1(6)
C114 C113 C118 117.6(6)
N39 C113 C118 119.3(5)
C115 C114 C113 120.4(6)
C114 C115 C116 121.7(6)
C115 C116 C117 118.0(7)
C118 C117 C116 122.1(6)
C117 C118 N40 121.9(6)
C117 C118 C113 120.0(6)
N40 C118 C113 118.1(5)
O22 C119 N41 124.9(6)
O22 C119 N40 124.0(5)
N41 C119 N40 111.1(5)
N41 C120 C125 126.3(6)
N41 C120 C121 115.7(5)
C125 C120 C121 118.0(6)
C122 C121 C120 121.7(6)
C121 C122 C123 118.5(6)
C124 C123 C122 121.0(6)
C124 C123 N42 120.1(6)
C122 C123 N42 118.9(6)
C125 C124 C123 120.0(6)
C124 C125 C120 120.8(6)
N26 C126 C127 122.3(5)
N26 C126 C131 113.9(5)
C127 C126 C131 123.7(5)
C128 C127 C126 119.9(6)
C127 C128 C129 119.3(6)
C128 C129 C130 119.1(6)
N26 C130 C129 121.3(6)
N27 C131 C132 121.9(5)
N27 C131 C126 113.6(5)
C132 C131 C126 124.5(5)
C133 C132 C131 118.5(5)
C134 C133 C132 120.4(5)
C133 C134 C135 117.6(5)
C133 C134 C136 122.7(5)
C135 C134 C136 119.6(5)
N27 C135 C134 123.4(5)
N33 C136 C134 113.9(5)
O29 C137 N33 122.1(6)
O29 C137 N34 123.8(6)
N33 C137 N34 114.1(5)
C139 C138 N34 121.3(5)
C139 C138 C143 118.6(6)
N34 C138 C143 120.1(5)
C140 C139 C138 121.4(7)
C139 C140 C141 118.7(7)
C142 C141 C140 120.2(7)
C143 C142 C141 120.8(7)
C142 C143 C138 120.3(6)
C142 C143 N35 122.6(6)
C138 C143 N35 117.2(5)
O30 C144 N35 126.0(7)
O30 C144 N36 122.0(6)
N35 C144 N36 112.0(6)
C150 C145 C146 118.4(6)
C150 C145 N36 116.9(6)
C146 C145 N36 124.7(6)
C145 C146 C147 119.7(7)
C148 C147 C146 120.6(7)
C147 C148 C149 120.3(7)
C147 C148 N37 120.2(7)
C149 C148 N37 119.5(8)
C148 C149 C150 118.7(7)
C145 C150 C149 122.2(7)
C1S N1S C2S 126.9(9)
C1S N1S C3S 119.3(9)
C2S N1S C3S 113.8(8)
O5S C1S N1S 122.1(10)
C4S N2S C5S 124.6(8)
C4S N2S C6S 123.7(8)
C5S N2S C6S 111.6(7)
C7S N3S C9S 121.7(12)
C7S N3S C8S 111.2(11)
C9S N3S C8S 126.9(11)
C10S N4S C11S 119.1(8)
C10S N4S C12S 124.7(7)
C11S N4S C12S 116.2(7)
N2S C4S O4S 113.6(10)
C13S N5S C15S 121.3(7)
C13S N5S C14S 118.9(7)
C15S N5S C14S 118.9(7)
C16S N6S C17S 116.1(12)
C16S N6S C18S 130.0(13)
C17S N6S C18S 113.8(11)
C19S N7S C21S 116.6(13)
C19S N7S C20S 129.7(12)
C21S N7S C20S 113.4(12)
O6S C7S N3S 125.6(14)
C22S N8S C23S 117.5(11)
C22S N8S C24S 125.8(12)
C23S N8S C24S 116.1(12)
C25S N9S C26S 115.8(10)
C25S N9S C27S 123.3(9)
C26S N9S C27S 120.7(10)
C31S N10S C33S 116.2(8)
C31S N10S C32S 121.7(9)
C33S N10S C32S 122.0(8)
N4S C10S O7S 119.7(8)
C28S N11S C29S 130.3(10)
C28S N11S C30S 118.1(10)
C29S N11S C30S 111.0(8)
O8S C13S N5S 124.8(7)
O9S C16S N6S 109.5(14)
O12S C19S N7S 112.9(14)
O10S C22S N8S 119.7(12)
O11S C25S N9S 125.3(10)
N11S C28S O14S 111.6(12)
O13S C31S N10S 118.9(9)

loop_
_geom_bond_atom_site_label_1
_geom_bond_atom_site_label_2
_geom_bond_distance
Fe1 N5 1.941(5)
Fe1 N6 1.956(5)
Fe1 N2 1.956(5)
Fe1 N4 1.956(5)
Fe1 N1 1.966(5)
Fe1 N3 1.967(5)
S1 O1 1.460(4)
S1 O2 1.463(4)
S1 O3 1.479(4)
S1 O4 1.484(5)
N1 C5 1.339(8)
N1 C1 1.349(7)
C1 C2 1.379(8)
C1 C6 1.459(9)
Fe2 N24 1.950(5)
Fe2 N27 1.956(5)
Fe2 N23 1.963(5)
Fe2 N22 1.968(5)
Fe2 N26 1.973(5)
Fe2 N25 1.974(5)
S2 O5 1.455(4)
S2 O6 1.460(4)
S2 O8 1.479(4)
S2 O7 1.489(4)
N2 C10 1.358(7)
N2 C6 1.358(8)
C2 C3 1.369(10)
N3 C30 1.338(7)
N3 C26 1.352(8)
C3 C4 1.417(10)
N4 C31 1.351(7)
N4 C35 1.375(7)
C4 C5 1.373(8)
N5 C51 1.358(8)
N5 C55 1.360(7)
N6 C60 1.346(7)
N6 C56 1.363(7)
C6 C7 1.436(9)
N7 C12 1.366(9)
N7 C11 1.406(9)
C7 C8 1.371(10)
N8 C13 1.378(9)
N8 C12 1.382(9)
C8 C9 1.366(10)
O9 C62 1.225(7)
N9 C19 1.381(8)
N9 C18 1.458(8)
C9 C10 1.393(8)
C9 C11 1.530(10)
O10 C69 1.206(7)
N10 C19 1.385(8)
N10 C20 1.394(8)
O11 N21 1.224(9)
N11 O19 1.216(8)
N11 O20 1.241(8)
N11 C23 1.492(9)
O12 N21 1.196(9)
N12 C37 1.379(9)
N12 C36 1.455(8)
C12 O17 1.222(8)
O13 C37 1.221(7)
N13 C37 1.373(8)
N13 C38 1.378(8)
C13 C18 1.393(9)
C13 C14 1.436(9)
O14 C44 1.222(7)
N14 C44 1.364(7)
N14 C43 1.413(8)
C14 C15 1.364(11)
O15 N16 1.224(7)
N15 C45 1.383(7)
N15 C44 1.408(8)
C15 C16 1.366(11)
O16 N16 1.204(7)
N16 C48 1.479(7)
C16 C17 1.356(10)
N17 C62 1.359(8)
N17 C61 1.446(7)
C17 C18 1.351(10)
O18 C19 1.223(7)
N18 C62 1.372(8)
N18 C63 1.373(7)
N19 C69 1.361(7)
N19 C68 1.411(7)
N20 C69 1.405(7)
N20 C70 1.415(7)
C20 C21 1.356(9)
C20 C25 1.397(9)
O21 C112 1.214(7)
N21 C73 1.500(9)
C21 C22 1.366(9)
O22 C119 1.217(7)
N22 C105 1.338(7)
N22 C101 1.346(8)
C22 C23 1.374(10)
O23 N42 1.237(6)
N23 C110 1.327(7)
N23 C106 1.370(7)
C23 C24 1.353(10)
O24 N42 1.204(7)
N24 C80 1.359(7)
N24 C76 1.368(7)
C24 C25 1.396(9)
O25 C87 1.235(7)
N25 C81 1.347(7)
N25 C85 1.370(7)
O26 C94 1.206(8)
N26 C126 1.344(7)
N26 C130 1.355(7)
C26 C27 1.354(8)
C26 C31 1.487(8)
O27 N32 1.230(9)
N27 C135 1.344(7)
N27 C131 1.353(6)
C27 C28 1.383(9)
O28 N32 1.213(9)
N28 C87 1.336(8)
N28 C86 1.438(7)
C28 C29 1.352(9)
O29 C137 1.242(7)
N29 C87 1.386(8)
N29 C88 1.404(9)
C29 C30 1.381(9)
O30 C144 1.196(7)
N30 C94 1.367(9)
N30 C93 1.429(9)
O31 N37 1.238(8)
N31 C94 1.391(8)
N31 C95 1.420(8)
C31 C32 1.396(9)
O32 N37 1.206(9)
N32 C98 1.481(10)
C32 C33 1.363(8)
N33 C137 1.352(7)
N33 C136 1.436(7)
C33 C34 1.399(9)
N34 C137 1.361(7)
N34 C138 1.398(7)
C34 C35 1.376(8)
C34 C36 1.532(8)
N35 C144 1.328(8)
N35 C143 1.440(8)
N36 C145 1.402(8)
N36 C144 1.413(8)
N37 C148 1.425(9)
N38 C112 1.373(7)
N38 C111 1.441(8)
C38 C39 1.403(9)
C38 C43 1.426(8)
N39 C112 1.355(8)
N39 C113 1.410(8)
C39 C40 1.357(9)
N40 C119 1.387(7)
N40 C118 1.420(7)
C40 C41 1.427(10)
N41 C120 1.381(7)
N41 C119 1.382(7)
C41 C42 1.377(9)
N42 C123 1.444(8)
C42 C43 1.364(9)
C45 C46 1.381(8)
C45 C50 1.406(8)
C46 C47 1.390(8)
C47 C48 1.375(8)
C48 C49 1.372(8)
C49 C50 1.373(8)
C51 C52 1.399(8)
C51 C56 1.483(8)
C52 C53 1.375(9)
C53 C54 1.375(10)
C54 C55 1.381(9)
C56 C57 1.363(8)
C57 C58 1.376(8)
C58 C59 1.377(8)
C59 C60 1.407(8)
C59 C61 1.502(8)
C63 C64 1.401(8)
C63 C68 1.408(8)
C64 C65 1.394(9)
C65 C66 1.374(10)
C66 C67 1.393(9)
C67 C68 1.398(8)
C70 C75 1.365(8)
C70 C71 1.387(8)
C71 C72 1.380(9)
C72 C73 1.355(10)
C73 C74 1.364(10)
C74 C75 1.402(9)
C76 C77 1.393(8)
C76 C81 1.482(8)
C77 C78 1.384(8)
C78 C79 1.349(9)
C79 C80 1.372(9)
C81 C82 1.366(8)
C82 C83 1.350(8)
C83 C84 1.397(8)
C84 C85 1.351(8)
C84 C86 1.526(8)
C88 C93 1.388(9)
C88 C89 1.395(9)
C89 C90 1.357(11)
C90 C91 1.416(12)
C91 C92 1.339(11)
C92 C93 1.414(11)
C95 C100 1.382(10)
C95 C96 1.408(10)
C96 C97 1.355(10)
C97 C98 1.358(11)
C98 C99 1.393(12)
C99 C100 1.404(11)
C101 C102 1.374(9)
C101 C106 1.476(8)
C102 C103 1.425(10)
C103 C104 1.364(11)
C104 C105 1.349(9)
C106 C107 1.384(9)
C107 C108 1.403(9)
C108 C109 1.382(9)
C109 C110 1.372(8)
C109 C111 1.527(8)
C113 C114 1.409(8)
C113 C118 1.430(8)
C114 C115 1.376(9)
C115 C116 1.381(9)
C116 C117 1.398(9)
C117 C118 1.356(9)
C120 C125 1.398(8)
C120 C121 1.416(8)
C121 C122 1.381(8)
C122 C123 1.393(8)
C123 C124 1.392(9)
C124 C125 1.379(9)
C126 C127 1.397(8)
C126 C131 1.471(8)
C127 C128 1.354(8)
C128 C129 1.378(9)
C129 C130 1.417(8)
C131 C132 1.394(8)
C132 C133 1.382(8)
C133 C134 1.379(8)
C134 C135 1.389(8)
C134 C136 1.509(8)
C138 C139 1.395(9)
C138 C143 1.415(8)
C139 C140 1.379(9)
C140 C141 1.419(10)
C141 C142 1.373(10)
C142 C143 1.371(8)
C145 C150 1.367(9)
C145 C146 1.368(9)
C146 C147 1.395(9)
C147 C148 1.356(10)
C148 C149 1.364(10)
C149 C150 1.378(9)
N1S C1S 1.336(11)
N1S C2S 1.424(12)
N1S C3S 1.468(12)
C1S O5S 1.249(11)
N2S C4S 1.309(11)
N2S C5S 1.444(11)
N2S C6S 1.445(11)
N3S C7S 1.403(14)
N3S C9S 1.477(15)
N3S C8S 1.499(14)
O4S C4S 1.316(12)
N4S C10S 1.295(9)
N4S C11S 1.447(10)
N4S C12S 1.454(10)
N5S C13S 1.345(9)
N5S C15S 1.417(9)
N5S C14S 1.463(10)
O6S C7S 1.259(14)
N6S C16S 1.347(15)
N6S C17S 1.452(14)
N6S C18S 1.460(14)
O7S C10S 1.304(9)
N7S C19S 1.310(14)
N7S C21S 1.448(16)
N7S C20S 1.461(14)
O8S C13S 1.231(8)
N8S C22S 1.369(13)
N8S C23S 1.492(14)
N8S C24S 1.515(17)
O9S C16S 1.326(16)
N9S C25S 1.313(11)
N9S C26S 1.546(17)
N9S C27S 1.563(13)
O10S C22S 1.200(11)
N10S C31S 1.285(10)
N10S C33S 1.434(11)
N10S C32S 1.455(12)
O11S C25S 1.192(10)
N11S C28S 1.280(13)
N11S C29S 1.470(12)
N11S C30S 1.483(11)
O12S C19S 1.219(13)
O13S C31S 1.270(10)
O14S C28S 1.342(14)
